data_4123804
loop_
_publ_author_name
'Creutz, Sidney E.'
'Peters, Jonas C.'

_publ_section_title
;
 Diiron Bridged-Thiolate Complexes That Bind N2 at the Fe(II)Fe(II),
 Fe(II)Fe(I), and Fe(I)Fe(I) Redox States.
;
_journal_issue 23
_journal_name_full 'Journal of the American Chemical Society'
_journal_page_first 7310
_journal_page_last 7313
_journal_paper_doi 10.1021/jacs.5b04738
_journal_volume 137
_journal_year 2015
_chemical_formula_sum 'C117 H132 Cl2 Fe2 N P6 S Si2'
_chemical_formula_weight 2008.89
_chemical_name_systematic
;
 ?
;
_space_group_crystal_system monoclinic
_space_group_IT_number 9
_space_group_name_Hall 'C -2yc'
_space_group_name_H-M_alt 'C 1 c 1'
_symmetry_space_group_name_Hall 'C -2yc'
_symmetry_space_group_name_H-M 'C 1 c 1'
_atom_sites_solution_hydrogens geom
_audit_creation_method SHELXL-2013
_cell_angle_alpha 90
_cell_angle_beta 114.858(3)
_cell_angle_gamma 90
_cell_formula_units_Z 8
_cell_length_a 46.201(6)
_cell_length_b 14.4217(17)
_cell_length_c 35.447(4)
_cell_measurement_temperature 101(2)
_cell_volume 21430(4)
_computing_structure_refinement 'SHELXL-2013 (Sheldrick, 2013)'
_diffrn_ambient_temperature 101(2)
_diffrn_measured_fraction_theta_full 0.995
_diffrn_measured_fraction_theta_max 0.976
_diffrn_radiation_type MoK\a
_diffrn_radiation_wavelength 0.71073
_diffrn_reflns_av_R_equivalents 0.0841
_diffrn_reflns_av_unetI/netI 0.0787
_diffrn_reflns_laue_measured_fraction_full 0.995
_diffrn_reflns_laue_measured_fraction_max 0.976
_diffrn_reflns_limit_h_max 65
_diffrn_reflns_limit_h_min -65
_diffrn_reflns_limit_k_max 20
_diffrn_reflns_limit_k_min -20
_diffrn_reflns_limit_l_max 50
_diffrn_reflns_limit_l_min -50
_diffrn_reflns_number 290777
_diffrn_reflns_point_group_measured_fraction_full 0.995
_diffrn_reflns_point_group_measured_fraction_max 0.976
_diffrn_reflns_theta_full 25.242
_diffrn_reflns_theta_max 30.619
_diffrn_reflns_theta_min 0.910
_exptl_absorpt_coefficient_mu 0.500
_exptl_absorpt_correction_T_max .7461
_exptl_absorpt_correction_T_min .6471
_exptl_absorpt_correction_type multi-scan
_exptl_absorpt_process_details
;
SADABS-2014/4 (Bruker,2014) was used for absorption correction.
wR2(int) was 0.1578 before and 0.1113 after correction.
The Ratio of minimum to maximum transmission is 0.8425.
The \l/2 correction factor is 0.00150.
;
_exptl_crystal_density_diffrn 1.245
_exptl_crystal_description block
_exptl_crystal_F_000 8488
_exptl_crystal_size_max 0.450
_exptl_crystal_size_mid 0.250
_exptl_crystal_size_min 0.050
_refine_diff_density_max 0.711
_refine_diff_density_min -0.614
_refine_diff_density_rms 0.068
_refine_ls_abs_structure_details
;
 Flack x determined using 20149 quotients [(I+)-(I-)]/[(I+)+(I-)]
 (Parsons and Flack (2004), Acta Cryst. A60, s61).
;
_refine_ls_abs_structure_Flack 0.008(4)
_refine_ls_extinction_method none
_refine_ls_goodness_of_fit_ref 1.008
_refine_ls_hydrogen_treatment constr
_refine_ls_matrix_type full
_refine_ls_number_parameters 2514
_refine_ls_number_reflns 63912
_refine_ls_number_restraints 3337
_refine_ls_restrained_S_all 0.991
_refine_ls_R_factor_all 0.0740
_refine_ls_R_factor_gt 0.0461
_refine_ls_shift/su_max 0.002
_refine_ls_shift/su_mean 0.000
_refine_ls_structure_factor_coef Fsqd
_refine_ls_weighting_details 'w=1/[\s^2^(Fo^2^)+(0.0405P)^2^+7.2522P] where P=(Fo^2^+2Fc^2^)/3'
_refine_ls_weighting_scheme calc
_refine_ls_wR_factor_gt 0.0860
_refine_ls_wR_factor_ref 0.0943
_reflns_Friedel_coverage 1.000
_reflns_friedel_fraction_full 0.996
_reflns_friedel_fraction_max 0.976
_reflns_number_gt 49700
_reflns_number_total 63912
_reflns_threshold_expression 'I > 2\s(I)'
_cod_data_source_file ja5b04738_si_002.cif
_cod_data_source_block compound7
_cod_depositor_comments 'Adding full bibliography for 4123801--4123807.cif.'
_cod_original_cell_volume 21430(5)
_cod_database_code 4123804
_shelx_space_group_comment
;
The symmetry employed for this shelxl refinement is uniquely defined
by the following loop, which should always be used as a source of
symmetry information in preference to the above space-group names.
They are only intended as comments.
;
_shelx_estimated_absorpt_t_min 0.806
_shelx_estimated_absorpt_t_max 0.975
_shelxl_version_number 2013-3

loop_
_space_group_symop_operation_xyz
'x, y, z'
'x, -y, z+1/2'
'x+1/2, y+1/2, z'
'x+1/2, -y+1/2, z+1/2'

loop_
_atom_site_label
_atom_site_type_symbol
_atom_site_fract_x
_atom_site_fract_y
_atom_site_fract_z
_atom_site_U_iso_or_equiv
_atom_site_adp_type
_atom_site_occupancy
_atom_site_site_symmetry_order
_atom_site_calc_flag
_atom_site_refinement_flags_posn
_atom_site_refinement_flags_adp
_atom_site_refinement_flags_occupancy
_atom_site_disorder_assembly
_atom_site_disorder_group
Fe2 Fe 0.37160(2) 0.13612(3) 0.44081(2) 0.01307(10) Uani 1 1 d . U . . .
Fe1 Fe 0.42514(2) 0.38402(3) 0.44068(2) 0.01306(10) Uani 1 1 d . U . . .
Fe3 Fe 0.61871(2) 0.89163(3) 0.54572(2) 0.01324(10) Uani 1 1 d . U . . .
Fe4 Fe 0.67963(2) 0.64516(3) 0.60534(2) 0.01453(10) Uani 1 1 d . U . . .
Cl4 Cl 0.65768(2) 0.64885(6) 0.65294(3) 0.02300(19) Uani 1 1 d . U . . .
S2 S 0.65028(2) 0.75798(6) 0.55558(3) 0.01446(16) Uani 1 1 d . U . . .
S1 S 0.39793(2) 0.24534(6) 0.41879(3) 0.01369(16) Uani 1 1 d . U . . .
Cl2 Cl 0.39589(2) 0.14169(6) 0.51236(3) 0.02276(18) Uani 1 1 d . U . . .
Cl3 Cl 0.62896(2) 0.93252(6) 0.61236(3) 0.02236(19) Uani 1 1 d . U . . .
Cl1 Cl 0.41538(2) 0.41543(6) 0.49742(3) 0.02229(19) Uani 1 1 d . U . . .
P6 P 0.56496(2) 0.86892(6) 0.52696(3) 0.01552(18) Uani 1 1 d . U . . .
P8 P 0.66655(2) 0.49808(6) 0.57762(3) 0.01579(18) Uani 1 1 d . U . . .
P2P P 0.61931(2) 0.37421(6) 0.26195(3) 0.01696(18) Uani 1 1 d . U . . .
P5 P 0.64149(2) 1.01179(6) 0.52458(3) 0.01785(19) Uani 1 1 d . U . . .
P2Q P 0.41355(2) 0.06920(6) 0.72822(3) 0.01617(18) Uani 1 1 d . U . . .
P1Q P 0.42548(2) 0.13288(6) 0.65619(3) 0.01737(19) Uani 1 1 d . U . . .
P1P P 0.62391(2) 0.43903(6) 0.34334(3) 0.01674(18) Uani 1 1 d . U . . .
P4 P 0.38603(2) -0.01250(6) 0.43127(3) 0.01504(17) Uani 1 1 d . U . . .
P7 P 0.73033(2) 0.69208(7) 0.65137(3) 0.01868(19) Uani 1 1 d . U . . .
P3 P 0.32217(2) 0.18544(6) 0.43414(3) 0.01817(19) Uani 1 1 d . U . . .
P1 P 0.47951(2) 0.36485(6) 0.47807(3) 0.01705(18) Uani 1 1 d . U . . .
Si4 Si 0.60261(2) 0.85682(6) 0.47758(3) 0.01431(18) Uani 1 1 d . U . . .
P2 P 0.40056(2) 0.50792(7) 0.39897(3) 0.0229(2) Uani 1 1 d . U . . .
Si2 Si 0.34325(2) 0.11472(6) 0.37135(3) 0.01419(18) Uani 1 1 d . U . . .
Si3 Si 0.70588(2) 0.63713(6) 0.56374(3) 0.01489(19) Uani 1 1 d . U . . .
Si1 Si 0.43851(2) 0.35730(7) 0.38694(3) 0.01444(18) Uani 1 1 d . U . . .
N2 N 0.42833(8) 0.1248(2) 0.70212(9) 0.0208(6) Uani 1 1 d . U . . .
C03 C 0.40232(9) 0.2562(2) 0.30753(11) 0.0172(7) Uani 1 1 d . U . . .
H03 H 0.4139 0.2891 0.2951 0.021 Uiso 1 1 calc R U . . .
C02 C 0.40963(8) 0.2713(2) 0.34981(10) 0.0132(6) Uani 1 1 d . U . . .
C04 C 0.37886(9) 0.1950(3) 0.28366(11) 0.0190(7) Uani 1 1 d . U . . .
H04 H 0.3746 0.1855 0.2553 0.023 Uiso 1 1 calc R U . . .
C711 C 0.75849(10) 0.6096(3) 0.68942(12) 0.0259(8) Uani 1 1 d . U . . .
H711 H 0.7780 0.6449 0.7077 0.031 Uiso 1 1 calc R U . . .
C01 C 0.39114(8) 0.2226(2) 0.36612(10) 0.0123(6) Uani 1 1 d . U . . .
C41Q C 0.39054(9) -0.0324(2) 0.70301(11) 0.0186(7) Uani 1 1 d . U . . .
C81 C 0.70064(9) 0.4467(2) 0.57038(11) 0.0174(7) Uani 1 1 d . U . . .
C05 C 0.36134(9) 0.1470(2) 0.30120(11) 0.0182(7) Uani 1 1 d . U . . .
H05 H 0.3454 0.1044 0.2846 0.022 Uiso 1 1 calc R U . . .
N1 N 0.61215(7) 0.3798(2) 0.30190(9) 0.0189(6) Uani 1 1 d . U . . .
C31 C 0.29289(9) 0.2045(2) 0.37987(12) 0.0192(7) Uani 1 1 d . U . . .
C66Q C 0.44140(10) -0.0355(3) 0.80096(12) 0.0227(8) Uani 1 1 d . U . . .
H66Q H 0.4219 -0.0688 0.7914 0.027 Uiso 1 1 calc R U . . .
C74 C 0.78521(10) 0.8034(3) 0.57731(14) 0.0288(9) Uani 1 1 d . U . . .
H74 H 0.7952 0.8280 0.5609 0.035 Uiso 1 1 calc R U . . .
C11 C 0.49927(9) 0.3121(2) 0.44796(11) 0.0165(7) Uani 1 1 d . U . . .
C15 C 0.49407(9) 0.2737(3) 0.37905(12) 0.0221(8) Uani 1 1 d . U . . .
H15 H 0.4815 0.2700 0.3499 0.027 Uiso 1 1 calc R U . . .
C521 C 0.64642(10) 1.1270(3) 0.55019(13) 0.0242(8) Uani 1 1 d . U . . .
H521 H 0.6535 1.1726 0.5345 0.029 Uiso 1 1 calc R U . . .
C004 C 0.66011(9) 0.6969(3) 0.43527(11) 0.0194(7) Uani 1 1 d . U . . .
H004 H 0.6619 0.6830 0.4101 0.023 Uiso 1 1 calc R U . . .
C75 C 0.75822(9) 0.7478(3) 0.55935(13) 0.0236(8) Uani 1 1 d . U . . .
H75 H 0.7502 0.7330 0.5306 0.028 Uiso 1 1 calc R U . . .
C56Q C 0.37838(10) 0.2280(3) 0.72332(12) 0.0261(8) Uani 1 1 d . U . . .
H56Q H 0.3860 0.2496 0.7038 0.031 Uiso 1 1 calc R U . . .
C46 C 0.33234(8) -0.0125(2) 0.35895(11) 0.0160(7) Uani 1 1 d . U . . .
C41 C 0.35192(9) -0.0725(2) 0.39100(11) 0.0174(7) Uani 1 1 d . U . . .
C52P C 0.56481(10) 0.4805(3) 0.22523(13) 0.0274(9) Uani 1 1 d . U . . .
H52P H 0.5645 0.4796 0.2519 0.033 Uiso 1 1 calc R U . . .
C65Q C 0.46564(11) -0.0559(3) 0.83931(12) 0.0288(9) Uani 1 1 d . U . . .
H65Q H 0.4627 -0.1030 0.8561 0.035 Uiso 1 1 calc R U . . .
C003 C 0.68168(9) 0.6592(2) 0.47267(11) 0.0184(7) Uani 1 1 d . U . . .
H003 H 0.6984 0.6206 0.4729 0.022 Uiso 1 1 calc R U . . .
C16 C 0.48042(9) 0.3093(2) 0.40481(11) 0.0165(7) Uani 1 1 d . U . . .
C42Q C 0.35723(10) -0.0284(3) 0.68314(12) 0.0230(8) Uani 1 1 d . U . . .
H42Q H 0.3464 0.0271 0.6839 0.028 Uiso 1 1 calc R U . . .
C12 C 0.53101(9) 0.2819(3) 0.46393(12) 0.0252(8) Uani 1 1 d . U . . .
H12 H 0.5438 0.2847 0.4930 0.030 Uiso 1 1 calc R U . . .
C63 C 0.49707(9) 0.7483(3) 0.41924(12) 0.0223(8) Uani 1 1 d . U . . .
H63 H 0.4752 0.7312 0.4075 0.027 Uiso 1 1 calc R U . . .
C61Q C 0.44566(9) 0.0342(2) 0.77623(11) 0.0178(7) Uani 1 1 d . U . . .
C51P C 0.58945(9) 0.4369(3) 0.21939(11) 0.0199(7) Uani 1 1 d . U . . .
C006 C 0.63235(8) 0.7759(2) 0.47142(10) 0.0143(7) Uani 1 1 d . U . . .
C22Q C 0.47822(10) 0.0171(3) 0.68394(12) 0.0252(8) Uani 1 1 d . U . . .
H22Q H 0.4756 0.0144 0.7091 0.030 Uiso 1 1 calc R U . . .
C005 C 0.63593(9) 0.7551(3) 0.43493(11) 0.0197(7) Uani 1 1 d . U . . .
H005 H 0.6215 0.7813 0.4093 0.024 Uiso 1 1 calc R U . . .
C06 C 0.36683(8) 0.1605(2) 0.34287(11) 0.0145(7) Uani 1 1 d . U . . .
C11Q C 0.42975(10) 0.2540(3) 0.64693(12) 0.0218(8) Uani 1 1 d . U . . .
C16Q C 0.42272(11) 0.2878(3) 0.60715(12) 0.0295(9) Uani 1 1 d . U . . .
H16Q H 0.4139 0.2480 0.5837 0.035 Uiso 1 1 calc R U . . .
C45 C 0.30556(9) -0.0489(3) 0.32631(12) 0.0201(7) Uani 1 1 d . U . . .
H45 H 0.2927 -0.0096 0.3041 0.024 Uiso 1 1 calc R U . . .
C62 C 0.51104(9) 0.7863(2) 0.45884(12) 0.0212(8) Uani 1 1 d . U . . .
H62 H 0.4987 0.7944 0.4743 0.025 Uiso 1 1 calc R U . . .
C65P C 0.69267(11) 0.5366(3) 0.26479(14) 0.0327(10) Uani 1 1 d . U . . .
H65P H 0.6955 0.5921 0.2523 0.039 Uiso 1 1 calc R U . . .
C21Q C 0.45737(9) 0.0693(3) 0.65086(11) 0.0183(7) Uani 1 1 d . U . . .
C21P C 0.64256(9) 0.5478(2) 0.34232(11) 0.0181(7) Uani 1 1 d . U . . .
C62P C 0.68498(10) 0.3735(3) 0.30087(13) 0.0258(8) Uani 1 1 d . U . . .
H62P H 0.6825 0.3170 0.3130 0.031 Uiso 1 1 calc R U . . .
C46Q C 0.40637(10) -0.1131(3) 0.70170(12) 0.0238(8) Uani 1 1 d . U . . .
H46Q H 0.4290 -0.1155 0.7147 0.029 Uiso 1 1 calc R U . . .
C25 C 0.45052(10) 0.4843(3) 0.32873(12) 0.0263(9) Uani 1 1 d . U . . .
H25 H 0.4612 0.4352 0.3219 0.032 Uiso 1 1 calc R U . . .
C713 C 0.74346(11) 0.5697(3) 0.71674(13) 0.0348(10) Uani 1 1 d . U . . .
H71A H 0.7226 0.5429 0.6992 0.052 Uiso 1 1 calc R U . . .
H71B H 0.7407 0.6191 0.7339 0.052 Uiso 1 1 calc R U . . .
H71C H 0.7574 0.5213 0.7347 0.052 Uiso 1 1 calc R U . . .
C621 C 0.55888(9) 0.7975(3) 0.56677(12) 0.0215(8) Uani 1 1 d . U . . .
H621 H 0.5709 0.8295 0.5939 0.026 Uiso 1 1 calc R U . . .
C65 C 0.54670(9) 0.7630(3) 0.41315(12) 0.0236(8) Uani 1 1 d . U . . .
H65 H 0.5587 0.7545 0.3973 0.028 Uiso 1 1 calc R U . . .
C811 C 0.63521(9) 0.4891(3) 0.52258(11) 0.0197(7) Uani 1 1 d . U . . .
H811 H 0.6447 0.5191 0.5050 0.024 Uiso 1 1 calc R U . . .
C42 C 0.34366(10) -0.1663(2) 0.38997(13) 0.0238(8) Uani 1 1 d . U . . .
H42 H 0.3568 -0.2070 0.4114 0.029 Uiso 1 1 calc R U . . .
C66 C 0.56135(8) 0.8032(2) 0.45282(11) 0.0165(7) Uani 1 1 d . U . . .
C76 C 0.74257(9) 0.7134(2) 0.58281(12) 0.0181(7) Uani 1 1 d . U . . .
C61P C 0.65810(9) 0.4176(3) 0.27043(12) 0.0207(8) Uani 1 1 d . U . . .
C85 C 0.74598(9) 0.4835(3) 0.55578(12) 0.0207(8) Uani 1 1 d . U . . .
H85 H 0.7584 0.5276 0.5492 0.025 Uiso 1 1 calc R U . . .
C14 C 0.52543(9) 0.2441(3) 0.39527(13) 0.0249(8) Uani 1 1 d . U . . .
H14 H 0.5343 0.2212 0.3773 0.030 Uiso 1 1 calc R U . . .
C421 C 0.41502(9) -0.0227(2) 0.40699(11) 0.0193(7) Uani 1 1 d . U . . .
H421 H 0.4041 0.0059 0.3788 0.023 Uiso 1 1 calc R U . . .
C11P C 0.65208(9) 0.3750(3) 0.38669(11) 0.0210(8) Uani 1 1 d . U . . .
C31P C 0.58967(9) 0.4633(3) 0.35372(11) 0.0188(7) Uani 1 1 d . U . . .
C62Q C 0.47442(10) 0.0827(3) 0.79036(12) 0.0258(8) Uani 1 1 d . U . . .
H62Q H 0.4776 0.1295 0.7736 0.031 Uiso 1 1 calc R U . . .
C61 C 0.54336(8) 0.8127(2) 0.47620(11) 0.0166(7) Uani 1 1 d . U . . .
C34 C 0.25418(10) 0.2348(3) 0.29548(14) 0.0278(9) Uani 1 1 d . U . . .
H34 H 0.2412 0.2453 0.2668 0.033 Uiso 1 1 calc R U . . .
C813 C 0.60507(10) 0.5447(3) 0.51505(13) 0.0267(8) Uani 1 1 d . U . . .
H81A H 0.5905 0.5421 0.4855 0.040 Uiso 1 1 calc R U . . .
H81B H 0.6108 0.6094 0.5233 0.040 Uiso 1 1 calc R U . . .
H81C H 0.5946 0.5183 0.5316 0.040 Uiso 1 1 calc R U . . .
C82 C 0.70909(9) 0.3529(3) 0.57333(12) 0.0232(8) Uani 1 1 d . U . . .
H82 H 0.6963 0.3078 0.5788 0.028 Uiso 1 1 calc R U . . .
C64Q C 0.49406(11) -0.0079(3) 0.85329(13) 0.0334(10) Uani 1 1 d . U . . .
H64Q H 0.5108 -0.0225 0.8796 0.040 Uiso 1 1 calc R U . . .
C54 C 0.58328(11) 1.0610(3) 0.38344(13) 0.0308(9) Uani 1 1 d . U . . .
H54 H 0.5713 1.0678 0.3543 0.037 Uiso 1 1 calc R U . . .
C002 C 0.67915(8) 0.6771(2) 0.51001(10) 0.0145(7) Uani 1 1 d . U . . .
C51Q C 0.38758(9) 0.1421(3) 0.74172(11) 0.0211(7) Uani 1 1 d . U . . .
C46P C 0.62426(11) 0.2236(3) 0.21524(13) 0.0298(9) Uani 1 1 d . U . . .
H46P H 0.6333 0.2656 0.2025 0.036 Uiso 1 1 calc R U . . .
C821 C 0.65560(10) 0.4043(3) 0.60597(12) 0.0225(8) Uani 1 1 d . U . . .
H821 H 0.6544 0.3443 0.5912 0.027 Uiso 1 1 calc R U . . .
C55 C 0.58317(9) 0.9767(3) 0.40269(12) 0.0233(8) Uani 1 1 d . U . . .
H55 H 0.5712 0.9262 0.3863 0.028 Uiso 1 1 calc R U . . .
C64P C 0.71881(10) 0.4941(3) 0.29510(14) 0.0328(10) Uani 1 1 d . U . . .
H64P H 0.7394 0.5206 0.3036 0.039 Uiso 1 1 calc R U . . .
C611 C 0.53811(9) 0.9700(3) 0.52050(12) 0.0211(8) Uani 1 1 d . U . . .
H611 H 0.5160 0.9454 0.5123 0.025 Uiso 1 1 calc R U . . .
C16P C 0.65963(11) 0.2838(3) 0.38183(13) 0.0278(9) Uani 1 1 d . U . . .
H16P H 0.6497 0.2547 0.3554 0.033 Uiso 1 1 calc R U . . .
C66P C 0.66215(10) 0.4998(3) 0.25217(13) 0.0284(9) Uani 1 1 d . U . . .
H66P H 0.6443 0.5301 0.2314 0.034 Uiso 1 1 calc R U . . .
C001 C 0.65416(8) 0.7352(2) 0.50821(10) 0.0129(6) Uani 1 1 d . U . . .
C63Q C 0.49834(11) 0.0616(3) 0.82907(13) 0.0328(10) Uani 1 1 d . U . . .
H63Q H 0.5179 0.0951 0.8391 0.039 Uiso 1 1 calc R U . . .
C423 C 0.44550(10) 0.0335(3) 0.42949(13) 0.0263(9) Uani 1 1 d . U . . .
H42A H 0.4573 0.0086 0.4576 0.040 Uiso 1 1 calc R U . . .
H42B H 0.4400 0.0984 0.4313 0.040 Uiso 1 1 calc R U . . .
H42C H 0.4588 0.0294 0.4141 0.040 Uiso 1 1 calc R U . . .
C26P C 0.67556(9) 0.5563(3) 0.35794(11) 0.0214(8) Uani 1 1 d . U . . .
H26P H 0.6887 0.5045 0.3708 0.026 Uiso 1 1 calc R U . . .
C36 C 0.30324(9) 0.1751(2) 0.34988(12) 0.0193(7) Uani 1 1 d . U . . .
C24 C 0.44902(11) 0.5713(3) 0.31110(13) 0.0316(10) Uani 1 1 d . U . . .
H24 H 0.4586 0.5812 0.2924 0.038 Uiso 1 1 calc R U . . .
C35Q C 0.35753(9) -0.0380(3) 0.57557(11) 0.0228(8) Uani 1 1 d . U . . .
H35Q H 0.3564 -0.0991 0.5651 0.027 Uiso 1 1 calc R U . . .
C64 C 0.51516(9) 0.7355(3) 0.39671(12) 0.0241(8) Uani 1 1 d . U . . .
H64 H 0.5058 0.7077 0.3699 0.029 Uiso 1 1 calc R U . . .
C35 C 0.28343(9) 0.1904(3) 0.30778(12) 0.0232(8) Uani 1 1 d . U . . .
H35 H 0.2901 0.1700 0.2872 0.028 Uiso 1 1 calc R U . . .
C613 C 0.53754(10) 1.0314(3) 0.48485(13) 0.0255(8) Uani 1 1 d . U . . .
H61A H 0.5238 1.0852 0.4818 0.038 Uiso 1 1 calc R U . . .
H61B H 0.5293 0.9956 0.4589 0.038 Uiso 1 1 calc R U . . .
H61C H 0.5592 1.0526 0.4910 0.038 Uiso 1 1 calc R U . . .
C63P C 0.71499(10) 0.4123(3) 0.31319(14) 0.0312(9) Uani 1 1 d . U . . .
H63P H 0.7330 0.3829 0.3341 0.037 Uiso 1 1 calc R U . . .
C35P C 0.56512(10) 0.5386(3) 0.39377(13) 0.0286(9) Uani 1 1 d . U . . .
H35P H 0.5664 0.5800 0.4153 0.034 Uiso 1 1 calc R U . . .
C86 C 0.71927(9) 0.5132(2) 0.56143(11) 0.0167(7) Uani 1 1 d . U . . .
C13 C 0.54389(10) 0.2479(3) 0.43775(13) 0.0270(9) Uani 1 1 d . U . . .
H13 H 0.5654 0.2272 0.4489 0.032 Uiso 1 1 calc R U . . .
C823 C 0.68121(11) 0.3952(3) 0.65028(12) 0.0323(10) Uani 1 1 d . U . . .
H82A H 0.6814 0.4512 0.6660 0.049 Uiso 1 1 calc R U . . .
H82B H 0.7021 0.3875 0.6497 0.049 Uiso 1 1 calc R U . . .
H82C H 0.6766 0.3411 0.6636 0.049 Uiso 1 1 calc R U . . .
C41P C 0.61610(9) 0.2538(3) 0.24704(11) 0.0206(7) Uani 1 1 d . U . . .
C45P C 0.61909(13) 0.1319(3) 0.20254(15) 0.0408(12) Uani 1 1 d . U . . .
H45P H 0.6246 0.1110 0.1810 0.049 Uiso 1 1 calc R U . . .
C55Q C 0.35777(11) 0.2830(3) 0.73350(15) 0.0363(10) Uani 1 1 d . U . . .
H55Q H 0.3514 0.3422 0.7210 0.044 Uiso 1 1 calc R U . . .
C323 C 0.27482(11) 0.1409(3) 0.46503(14) 0.0336(10) Uani 1 1 d . U . . .
H32A H 0.2575 0.1616 0.4390 0.050 Uiso 1 1 calc R U . . .
H32B H 0.2826 0.1936 0.4842 0.050 Uiso 1 1 calc R U . . .
H32C H 0.2668 0.0927 0.4777 0.050 Uiso 1 1 calc R U . . .
C26Q C 0.46124(10) 0.0731(3) 0.61398(12) 0.0267(9) Uani 1 1 d . U . . .
H26Q H 0.4470 0.1088 0.5912 0.032 Uiso 1 1 calc R U . . .
C21 C 0.42017(9) 0.5407(2) 0.36476(11) 0.0187(7) Uani 1 1 d . U . . .
C23Q C 0.50310(10) -0.0315(3) 0.68047(13) 0.0299(9) Uani 1 1 d . U . . .
H23Q H 0.5173 -0.0677 0.7030 0.036 Uiso 1 1 calc R U . . .
C32P C 0.56100(10) 0.4181(3) 0.33094(13) 0.0280(9) Uani 1 1 d . U . . .
H32P H 0.5594 0.3765 0.3094 0.034 Uiso 1 1 calc R U . . .
C56 C 0.60032(8) 0.9650(2) 0.44541(11) 0.0176(7) Uani 1 1 d . U . . .
C71 C 0.75456(9) 0.7363(3) 0.62499(12) 0.0222(8) Uani 1 1 d . U . . .
C72 C 0.78246(11) 0.7894(3) 0.64340(14) 0.0346(10) Uani 1 1 d . U . . .
H72 H 0.7912 0.8026 0.6723 0.042 Uiso 1 1 calc R U . . .
C56P C 0.58991(10) 0.4399(3) 0.17994(12) 0.0250(8) Uani 1 1 d . U . . .
H56P H 0.6068 0.4113 0.1756 0.030 Uiso 1 1 calc R U . . .
C623 C 0.57514(11) 0.7036(3) 0.57031(15) 0.0316(10) Uani 1 1 d . U . . .
H62A H 0.5734 0.6675 0.5927 0.047 Uiso 1 1 calc R U . . .
H62B H 0.5977 0.7132 0.5765 0.047 Uiso 1 1 calc R U . . .
H62C H 0.5647 0.6700 0.5440 0.047 Uiso 1 1 calc R U . . .
C26 C 0.43663(9) 0.4678(3) 0.35642(11) 0.0188(7) Uani 1 1 d . U . . .
C45Q C 0.38882(12) -0.1909(3) 0.68121(13) 0.0307(9) Uani 1 1 d . U . . .
H45Q H 0.3994 -0.2470 0.6807 0.037 Uiso 1 1 calc R U . . .
C31Q C 0.38849(9) 0.0890(3) 0.61734(11) 0.0190(7) Uani 1 1 d . U . . .
C34Q C 0.33011(10) 0.0135(3) 0.56541(13) 0.0282(9) Uani 1 1 d . U . . .
H34Q H 0.3101 -0.0121 0.5475 0.034 Uiso 1 1 calc R U . . .
C25P C 0.68942(10) 0.6394(3) 0.35493(13) 0.0272(9) Uani 1 1 d . U . . .
H25P H 0.7120 0.6443 0.3651 0.033 Uiso 1 1 calc R U . . .
C622 C 0.52480(11) 0.7858(3) 0.56278(15) 0.0353(10) Uani 1 1 d . U . . .
H62D H 0.5125 0.7480 0.5382 0.053 Uiso 1 1 calc R U . . .
H62E H 0.5148 0.8468 0.5599 0.053 Uiso 1 1 calc R U . . .
H62F H 0.5253 0.7550 0.5877 0.053 Uiso 1 1 calc R U . . .
C36Q C 0.38684(9) 0.0004(3) 0.60132(11) 0.0215(8) Uani 1 1 d . U . . .
H36Q H 0.4058 -0.0342 0.6080 0.026 Uiso 1 1 calc R U . . .
C34P C 0.53683(11) 0.4924(3) 0.37093(13) 0.0311(9) Uani 1 1 d . U . . .
H34P H 0.5188 0.5014 0.3770 0.037 Uiso 1 1 calc R U . . .
C51 C 0.61847(9) 1.0393(3) 0.46911(12) 0.0204(7) Uani 1 1 d . U . . .
C55P C 0.56571(11) 0.4844(3) 0.14763(13) 0.0317(10) Uani 1 1 d . U . . .
H55P H 0.5661 0.4865 0.1211 0.038 Uiso 1 1 calc R U . . .
C43Q C 0.34018(10) -0.1054(3) 0.66242(12) 0.0278(9) Uani 1 1 d . U . . .
H43Q H 0.3176 -0.1026 0.6487 0.033 Uiso 1 1 calc R U . . .
C32 C 0.26334(9) 0.2491(3) 0.36748(14) 0.0262(9) Uani 1 1 d . U . . .
H32 H 0.2564 0.2694 0.3878 0.031 Uiso 1 1 calc R U . . .
C36P C 0.59199(10) 0.5250(3) 0.38543(12) 0.0232(8) Uani 1 1 d . U . . .
H36P H 0.6114 0.5569 0.4010 0.028 Uiso 1 1 calc R U . . .
C4S4 C 0.29690(12) 0.2462(3) 0.21229(14) 0.0370(10) Uani 1 1 d D U . . .
H4S4 H 0.3128 0.1997 0.2184 0.044 Uiso 1 1 calc R U . . .
C721 C 0.72814(10) 0.7865(3) 0.68628(13) 0.0286(9) Uani 1 1 d . U . . .
H721 H 0.7135 0.7630 0.6984 0.034 Uiso 1 1 calc R U . . .
C612 C 0.54726(10) 1.0240(3) 0.56074(14) 0.0290(9) Uani 1 1 d . U . . .
H61D H 0.5696 1.0440 0.5710 0.043 Uiso 1 1 calc R U . . .
H61E H 0.5447 0.9844 0.5816 0.043 Uiso 1 1 calc R U . . .
H61F H 0.5335 1.0786 0.5556 0.043 Uiso 1 1 calc R U . . .
C54Q C 0.34678(11) 0.2509(3) 0.76182(15) 0.0380(11) Uani 1 1 d . U . . .
H54Q H 0.3327 0.2882 0.7686 0.046 Uiso 1 1 calc R U . . .
C22P C 0.62330(10) 0.6244(3) 0.32317(12) 0.0256(8) Uani 1 1 d . U . . .
H22P H 0.6007 0.6191 0.3118 0.031 Uiso 1 1 calc R U . . .
C321 C 0.30222(10) 0.1014(3) 0.45609(12) 0.0243(8) Uani 1 1 d . U . . .
H321 H 0.3190 0.0798 0.4833 0.029 Uiso 1 1 calc R U . . .
C723 C 0.71156(12) 0.8703(3) 0.66029(16) 0.0432(12) Uani 1 1 d . U . . .
H72A H 0.7074 0.9159 0.6779 0.065 Uiso 1 1 calc R U . . .
H72B H 0.6913 0.8510 0.6378 0.065 Uiso 1 1 calc R U . . .
H72C H 0.7253 0.8981 0.6485 0.065 Uiso 1 1 calc R U . . .
C73 C 0.79726(11) 0.8224(3) 0.61914(15) 0.0379(11) Uani 1 1 d . U . . .
H73 H 0.8161 0.8588 0.6317 0.045 Uiso 1 1 calc R U . . .
C25Q C 0.48623(10) 0.0241(3) 0.61064(13) 0.0316(10) Uani 1 1 d . U . . .
H25Q H 0.4888 0.0258 0.5855 0.038 Uiso 1 1 calc R U . . .
C44 C 0.29740(10) -0.1419(3) 0.32582(13) 0.0260(8) Uani 1 1 d . U . . .
H44 H 0.2789 -0.1657 0.3036 0.031 Uiso 1 1 calc R U . . .
C43 C 0.31642(10) -0.1995(3) 0.35794(13) 0.0281(9) Uani 1 1 d . U . . .
H43 H 0.3106 -0.2627 0.3579 0.034 Uiso 1 1 calc R U . . .
C33 C 0.24414(10) 0.2638(3) 0.32542(15) 0.0306(9) Uani 1 1 d . U . . .
H33 H 0.2241 0.2938 0.3172 0.037 Uiso 1 1 calc R U . . .
C42P C 0.60318(10) 0.1913(3) 0.26574(13) 0.0279(9) Uani 1 1 d . U . . .
H42P H 0.5976 0.2113 0.2874 0.033 Uiso 1 1 calc R U . . .
C32Q C 0.36043(10) 0.1404(3) 0.60719(13) 0.0276(9) Uani 1 1 d . U . . .
H32Q H 0.3613 0.2010 0.6182 0.033 Uiso 1 1 calc R U . . .
C822 C 0.62309(11) 0.4222(3) 0.60637(14) 0.0315(10) Uani 1 1 d . U . . .
H82D H 0.6198 0.3783 0.6253 0.047 Uiso 1 1 calc R U . . .
H82E H 0.6062 0.4139 0.5783 0.047 Uiso 1 1 calc R U . . .
H82F H 0.6224 0.4857 0.6158 0.047 Uiso 1 1 calc R U . . .
C422 C 0.42239(11) -0.1231(3) 0.39938(14) 0.0279(9) Uani 1 1 d . U . . .
H42D H 0.4352 -0.1230 0.3833 0.042 Uiso 1 1 calc R U . . .
H42E H 0.4024 -0.1563 0.3838 0.042 Uiso 1 1 calc R U . . .
H42F H 0.4343 -0.1540 0.4261 0.042 Uiso 1 1 calc R U . . .
C513 C 0.70542(10) 0.9437(3) 0.56234(15) 0.0320(9) Uani 1 1 d . U . . .
H51A H 0.7236 0.9212 0.5575 0.048 Uiso 1 1 calc R U . . .
H51B H 0.6958 0.8918 0.5708 0.048 Uiso 1 1 calc R U . . .
H51C H 0.7128 0.9907 0.5843 0.048 Uiso 1 1 calc R U . . .
C23 C 0.43350(10) 0.6437(3) 0.32066(13) 0.0287(9) Uani 1 1 d . U . . .
H23 H 0.4331 0.7036 0.3092 0.034 Uiso 1 1 calc R U . . .
C84 C 0.75458(10) 0.3906(3) 0.55956(13) 0.0268(9) Uani 1 1 d . U . . .
H84 H 0.7730 0.3716 0.5562 0.032 Uiso 1 1 calc R U . . .
C53Q C 0.35599(11) 0.1654(4) 0.78038(15) 0.0381(11) Uani 1 1 d . U . . .
H53Q H 0.3484 0.1442 0.7999 0.046 Uiso 1 1 calc R U . . .
C33Q C 0.33142(10) 0.1020(3) 0.58095(14) 0.0326(10) Uani 1 1 d . U . . .
H33Q H 0.3123 0.1367 0.5736 0.039 Uiso 1 1 calc R U . . .
C83 C 0.73606(9) 0.3257(3) 0.56830(12) 0.0249(8) Uani 1 1 d . U . . .
H83 H 0.7419 0.2621 0.5708 0.030 Uiso 1 1 calc R U . . .
C511 C 0.68097(9) 0.9859(3) 0.52284(13) 0.0261(8) Uani 1 1 d . U . . .
H511 H 0.6764 0.9373 0.5009 0.031 Uiso 1 1 calc R U . . .
C523 C 0.61431(10) 1.1595(3) 0.54878(14) 0.0275(9) Uani 1 1 d . U . . .
H52A H 0.6073 1.1160 0.5645 0.041 Uiso 1 1 calc R U . . .
H52B H 0.5984 1.1618 0.5198 0.041 Uiso 1 1 calc R U . . .
H52C H 0.6168 1.2214 0.5611 0.041 Uiso 1 1 calc R U . . .
C54P C 0.54063(11) 0.5264(3) 0.15336(14) 0.0365(10) Uani 1 1 d . U . . .
H54P H 0.5237 0.5554 0.1307 0.044 Uiso 1 1 calc R U . . .
C311 C 0.31921(11) 0.2996(3) 0.45742(15) 0.0355(10) Uani 1 1 d . U . . .
H311 H 0.2964 0.3087 0.4524 0.043 Uiso 1 1 calc R U . . .
C22 C 0.41858(10) 0.6286(3) 0.34701(12) 0.0237(8) Uani 1 1 d . U . . .
H22 H 0.4074 0.6775 0.3529 0.028 Uiso 1 1 calc R U . . .
C411 C 0.39997(10) -0.0983(3) 0.47454(12) 0.0231(8) Uani 1 1 d . U . . .
H411 H 0.4009 -0.1602 0.4624 0.028 Uiso 1 1 calc R U . . .
C52Q C 0.37636(10) 0.1106(3) 0.77049(13) 0.0298(9) Uani 1 1 d . U . . .
H52Q H 0.3827 0.0516 0.7832 0.036 Uiso 1 1 calc R U . . .
C812 C 0.62680(10) 0.3901(3) 0.50592(12) 0.0246(8) Uani 1 1 d . U . . .
H81D H 0.6159 0.3583 0.5207 0.037 Uiso 1 1 calc R U . . .
H81E H 0.6464 0.3564 0.5102 0.037 Uiso 1 1 calc R U . . .
H81F H 0.6127 0.3921 0.4761 0.037 Uiso 1 1 calc R U . . .
C33P C 0.53490(11) 0.4332(3) 0.33936(15) 0.0342(10) Uani 1 1 d . U . . .
H33P H 0.5153 0.4026 0.3233 0.041 Uiso 1 1 calc R U . . .
C53 C 0.60083(10) 1.1343(3) 0.40695(14) 0.0309(10) Uani 1 1 d . U . . .
H53 H 0.6008 1.1919 0.3939 0.037 Uiso 1 1 calc R U . . .
C12P C 0.66652(10) 0.4158(3) 0.42614(12) 0.0270(9) Uani 1 1 d . U . . .
H12P H 0.6614 0.4778 0.4300 0.032 Uiso 1 1 calc R U . . .
C722 C 0.75872(11) 0.8151(3) 0.72335(14) 0.0348(10) Uani 1 1 d . U . . .
H72D H 0.7724 0.8497 0.7135 0.052 Uiso 1 1 calc R U . . .
H72E H 0.7700 0.7595 0.7383 0.052 Uiso 1 1 calc R U . . .
H72F H 0.7534 0.8543 0.7421 0.052 Uiso 1 1 calc R U . . .
C23P C 0.63737(11) 0.7083(3) 0.32091(14) 0.0309(9) Uani 1 1 d . U . . .
H23P H 0.6244 0.7606 0.3083 0.037 Uiso 1 1 calc R U . . .
C52 C 0.61853(10) 1.1246(3) 0.44947(13) 0.0255(8) Uani 1 1 d . U . . .
H52 H 0.6307 1.1753 0.4654 0.031 Uiso 1 1 calc R U . . .
C24Q C 0.50689(10) -0.0264(3) 0.64372(14) 0.0294(9) Uani 1 1 d . U . . .
H24Q H 0.5241 -0.0585 0.6415 0.035 Uiso 1 1 calc R U . . .
C413 C 0.43337(10) -0.0774(3) 0.50834(13) 0.0307(9) Uani 1 1 d . U . . .
H41A H 0.4344 -0.0127 0.5172 0.046 Uiso 1 1 calc R U . . .
H41B H 0.4493 -0.0879 0.4972 0.046 Uiso 1 1 calc R U . . .
H41C H 0.4378 -0.1184 0.5322 0.046 Uiso 1 1 calc R U . . .
C322 C 0.29117(11) 0.0166(3) 0.42848(15) 0.0331(10) Uani 1 1 d . U . . .
H32D H 0.2829 -0.0296 0.4417 0.050 Uiso 1 1 calc R U . . .
H32E H 0.3092 -0.0099 0.4244 0.050 Uiso 1 1 calc R U . . .
H32F H 0.2743 0.0343 0.4015 0.050 Uiso 1 1 calc R U . . .
C12Q C 0.44222(11) 0.3132(3) 0.68122(12) 0.0311(10) Uani 1 1 d . U . . .
H12Q H 0.4466 0.2904 0.7082 0.037 Uiso 1 1 calc R U . . .
C211 C 0.39992(14) 0.6209(3) 0.42599(18) 0.0443(13) Uani 1 1 d . U . . .
H211 H 0.3931 0.6712 0.4046 0.053 Uiso 1 1 calc R U . . .
C3S5 C 0.52188(13) 0.7009(4) 0.26053(16) 0.0531(14) Uani 1 1 d D U . . .
H3S5 H 0.5072 0.6508 0.2523 0.064 Uiso 1 1 calc R U . . .
C53P C 0.54076(11) 0.5251(3) 0.19259(14) 0.0367(11) Uani 1 1 d . U . . .
H53P H 0.5242 0.5552 0.1970 0.044 Uiso 1 1 calc R U . . .
C44Q C 0.35569(11) -0.1859(3) 0.66151(13) 0.0317(10) Uani 1 1 d . U . . .
H44Q H 0.3437 -0.2387 0.6473 0.038 Uiso 1 1 calc R U . . .
C15Q C 0.42871(13) 0.3805(3) 0.60225(14) 0.0408(12) Uani 1 1 d . U . . .
H15Q H 0.4239 0.4043 0.5753 0.049 Uiso 1 1 calc R U . . .
C44P C 0.60591(13) 0.0706(3) 0.22095(16) 0.0437(12) Uani 1 1 d . U . . .
H44P H 0.6020 0.0081 0.2117 0.052 Uiso 1 1 calc R U . . .
C24P C 0.67018(11) 0.7155(3) 0.33692(13) 0.0321(10) Uani 1 1 d . U . . .
H24P H 0.6797 0.7732 0.3356 0.039 Uiso 1 1 calc R U . . .
C5S3 C 0.25879(14) 0.5819(4) 0.3289(2) 0.0587(16) Uani 1 1 d D U . . .
H5S3 H 0.2780 0.5900 0.3533 0.070 Uiso 1 1 calc R U . . .
C712 C 0.76869(11) 0.5323(3) 0.66760(14) 0.0323(10) Uani 1 1 d . U . . .
H71D H 0.7854 0.4946 0.6885 0.048 Uiso 1 1 calc R U . . .
H71E H 0.7769 0.5600 0.6488 0.048 Uiso 1 1 calc R U . . .
H71F H 0.7503 0.4930 0.6517 0.048 Uiso 1 1 calc R U . . .
C15P C 0.68150(13) 0.2349(3) 0.41525(15) 0.0436(12) Uani 1 1 d . U . . .
H15P H 0.6867 0.1728 0.4117 0.052 Uiso 1 1 calc R U . . .
C5S4 C 0.30306(15) 0.3239(4) 0.23633(16) 0.0574(15) Uani 1 1 d D U . . .
H5S4 H 0.3229 0.3297 0.2599 0.069 Uiso 1 1 calc R U . . .
C412 C 0.37538(11) -0.1049(3) 0.49288(13) 0.0306(9) Uani 1 1 d . U . . .
H41D H 0.3820 -0.1524 0.5146 0.046 Uiso 1 1 calc R U . . .
H41E H 0.3545 -0.1215 0.4709 0.046 Uiso 1 1 calc R U . . .
H41F H 0.3738 -0.0448 0.5048 0.046 Uiso 1 1 calc R U . . .
C313 C 0.33932(12) 0.3028(4) 0.50444(16) 0.0456(13) Uani 1 1 d . U . . .
H31A H 0.3620 0.3046 0.5102 0.068 Uiso 1 1 calc R U . . .
H31B H 0.3350 0.2476 0.5173 0.068 Uiso 1 1 calc R U . . .
H31C H 0.3338 0.3585 0.5159 0.068 Uiso 1 1 calc R U . . .
C522 C 0.67191(11) 1.1228(3) 0.59516(13) 0.0313(9) Uani 1 1 d . U . . .
H52D H 0.6710 1.1796 0.6098 0.047 Uiso 1 1 calc R U . . .
H52E H 0.6930 1.1171 0.5952 0.047 Uiso 1 1 calc R U . . .
H52F H 0.6679 1.0690 0.6092 0.047 Uiso 1 1 calc R U . . .
C14P C 0.69577(13) 0.2772(3) 0.45396(15) 0.0424(12) Uani 1 1 d . U . . .
H14P H 0.7110 0.2440 0.4769 0.051 Uiso 1 1 calc R U . . .
C3S3 C 0.22556(15) 0.4868(4) 0.2726(2) 0.0554(15) Uani 1 1 d D U . . .
H3S3 H 0.2218 0.4294 0.2581 0.066 Uiso 1 1 calc R U . . .
C4S3 C 0.25323(14) 0.5004(3) 0.3071(2) 0.0530(14) Uani 1 1 d D U . . .
H4S3 H 0.2689 0.4528 0.3163 0.064 Uiso 1 1 calc R U . . .
C6S3 C 0.23634(15) 0.6526(4) 0.3152(2) 0.0660(18) Uani 1 1 d D U . . .
H6S3 H 0.2401 0.7095 0.3300 0.079 Uiso 1 1 calc R U . . .
C312 C 0.32827(12) 0.3787(3) 0.43539(19) 0.0475(13) Uani 1 1 d . U . . .
H31D H 0.3262 0.4382 0.4473 0.071 Uiso 1 1 calc R U . . .
H31E H 0.3140 0.3777 0.4057 0.071 Uiso 1 1 calc R U . . .
H31F H 0.3504 0.3705 0.4391 0.071 Uiso 1 1 calc R U . . .
C43P C 0.59845(13) 0.1001(3) 0.25269(16) 0.0416(12) Uani 1 1 d . U . . .
H43P H 0.5899 0.0573 0.2658 0.050 Uiso 1 1 calc R U . . .
C13P C 0.68804(11) 0.3666(3) 0.45931(13) 0.0352(10) Uani 1 1 d . U . . .
H13P H 0.6976 0.3947 0.4860 0.042 Uiso 1 1 calc R U . . .
C2S3 C 0.20305(14) 0.5565(3) 0.2586(2) 0.0540(14) Uani 1 1 d D U . . .
H2S3 H 0.1838 0.5476 0.2344 0.065 Uiso 1 1 calc R U . . .
C13Q C 0.44824(14) 0.4053(3) 0.67577(15) 0.0489(14) Uani 1 1 d . U . . .
H13Q H 0.4569 0.4455 0.6991 0.059 Uiso 1 1 calc R U . . .
C213 C 0.43230(15) 0.6443(3) 0.45779(18) 0.0503(15) Uani 1 1 d . U . . .
H21A H 0.4318 0.7052 0.4698 0.075 Uiso 1 1 calc R U . . .
H21B H 0.4473 0.6458 0.4448 0.075 Uiso 1 1 calc R U . . .
H21C H 0.4392 0.5973 0.4798 0.075 Uiso 1 1 calc R U . . .
C3S2 C 0.42991(17) -0.3737(3) 0.56211(17) 0.0582(17) Uani 1 1 d D U . . .
H3S2 H 0.4278 -0.4217 0.5428 0.070 Uiso 1 1 calc R U . . .
C4S5 C 0.54114(13) 0.7140(4) 0.30161(15) 0.0457(12) Uani 1 1 d D U . . .
H4S5 H 0.5403 0.6723 0.3219 0.055 Uiso 1 1 calc R U . . .
C5S7 C 0.60825(18) 0.7197(4) 0.2083(2) 0.0663(18) Uani 1 1 d D U . . .
H5S7 H 0.6035 0.6716 0.2232 0.080 Uiso 1 1 calc R U . . .
C512 C 0.69516(10) 1.0682(3) 0.50879(15) 0.0343(10) Uani 1 1 d . U . . .
H51D H 0.7001 1.1185 0.5291 0.051 Uiso 1 1 calc R U . . .
H51E H 0.6797 1.0901 0.4816 0.051 Uiso 1 1 calc R U . . .
H51F H 0.7147 1.0484 0.5067 0.051 Uiso 1 1 calc R U . . .
C14Q C 0.44164(14) 0.4386(3) 0.63656(15) 0.0490(14) Uani 1 1 d . U . . .
H14Q H 0.4460 0.5016 0.6330 0.059 Uiso 1 1 calc R U . . .
C6S2 C 0.43621(18) -0.2358(4) 0.61827(17) 0.0613(17) Uani 1 1 d D U . . .
H6S2 H 0.4385 -0.1885 0.6380 0.074 Uiso 1 1 calc R U . . .
C5S6 C 0.69393(14) 0.9123(4) 0.4262(2) 0.0628(17) Uani 1 1 d D U . . .
H5S6 H 0.6974 0.8839 0.4520 0.075 Uiso 1 1 calc R U . . .
C6S6 C 0.66520(14) 0.9535(4) 0.40256(18) 0.0532(14) Uani 1 1 d D U . . .
H6S6 H 0.6489 0.9540 0.4122 0.064 Uiso 1 1 calc R U . . .
C5S2 C 0.46157(18) -0.2604(4) 0.61078(19) 0.0652(18) Uani 1 1 d D U . . .
H5S2 H 0.4814 -0.2294 0.6248 0.078 Uiso 1 1 calc R U . . .
C4S2 C 0.45873(17) -0.3303(4) 0.5830(2) 0.0641(18) Uani 1 1 d D U . . .
H4S2 H 0.4767 -0.3484 0.5782 0.077 Uiso 1 1 calc R U . . .
C6S5 C 0.56290(17) 0.8473(4) 0.2839(2) 0.0708(18) Uani 1 1 d D U . . .
H6S5 H 0.5768 0.8992 0.2923 0.085 Uiso 1 1 calc R U . . .
C5S5 C 0.56171(14) 0.7877(4) 0.31341(18) 0.0597(15) Uani 1 1 d D U . . .
H5S5 H 0.5752 0.7975 0.3420 0.072 Uiso 1 1 calc R U . . .
C2S2 C 0.40420(16) -0.3474(4) 0.56928(17) 0.0581(15) Uani 1 1 d D U . . .
H2S2 H 0.3842 -0.3768 0.5546 0.070 Uiso 1 1 calc R U . . .
C2S7 C 0.6199(2) 0.8570(4) 0.1637(2) 0.087(3) Uani 1 1 d D U . . .
H2S7 H 0.6234 0.9054 0.1479 0.104 Uiso 1 1 calc R U . . .
C3S4 C 0.26906(16) 0.2354(4) 0.1807(2) 0.087(3) Uani 1 1 d D U . . .
H3S4 H 0.2652 0.1828 0.1631 0.105 Uiso 1 1 calc R U . . .
C2S5 C 0.52350(16) 0.7592(5) 0.23105(18) 0.0706(19) Uani 1 1 d D U . . .
H2S5 H 0.5103 0.7486 0.2025 0.085 Uiso 1 1 calc R U . . .
C1S3 C 0.20873(15) 0.6396(4) 0.2803(2) 0.0629(17) Uani 1 1 d D U . . .
H1S3 H 0.1933 0.6879 0.2708 0.075 Uiso 1 1 calc R U . . .
C1S5 C 0.54408(18) 0.8325(5) 0.2426(2) 0.076(2) Uani 1 1 d D U . . .
H1S5 H 0.5453 0.8729 0.2221 0.091 Uiso 1 1 calc R U . . .
C6S4 C 0.28108(17) 0.3934(5) 0.2269(2) 0.0701(19) Uani 1 1 d D U . . .
H6S4 H 0.2863 0.4500 0.2420 0.084 Uiso 1 1 calc R U . . .
C6S7 C 0.63873(19) 0.7507(5) 0.2219(2) 0.0705(18) Uani 1 1 d D U . . .
H6S7 H 0.6552 0.7253 0.2461 0.085 Uiso 1 1 calc R U . . .
C4S7 C 0.5848(2) 0.7553(5) 0.1746(2) 0.082(2) Uani 1 1 d D U . . .
H4S7 H 0.5636 0.7334 0.1664 0.098 Uiso 1 1 calc R U . . .
C3S7 C 0.5906(3) 0.8205(6) 0.1525(2) 0.103(3) Uani 1 1 d D U . . .
H3S7 H 0.5735 0.8424 0.1280 0.123 Uiso 1 1 calc R U . . .
C1S2 C 0.40720(17) -0.2787(5) 0.59751(17) 0.0681(19) Uani 1 1 d D U . . .
H1S2 H 0.3894 -0.2610 0.6027 0.082 Uiso 1 1 calc R U . . .
C2S6 C 0.6844(3) 0.9942(6) 0.3518(3) 0.150(5) Uani 1 1 d D U . . .
H2S6 H 0.6817 1.0226 0.3263 0.179 Uiso 1 1 calc R U . . .
C212 C 0.37573(15) 0.6174(4) 0.4455(2) 0.0578(17) Uani 1 1 d . U . . .
H21D H 0.3812 0.5664 0.4656 0.087 Uiso 1 1 calc R U . . .
H21E H 0.3542 0.6076 0.4236 0.087 Uiso 1 1 calc R U . . .
H21F H 0.3763 0.6762 0.4597 0.087 Uiso 1 1 calc R U . . .
C4S6 C 0.71744(18) 0.9123(6) 0.4126(3) 0.108(3) Uani 1 1 d D U . . .
H4S6 H 0.7374 0.8839 0.4288 0.129 Uiso 1 1 calc R U . . .
C3S6 C 0.7123(3) 0.9524(7) 0.3764(4) 0.151(5) Uani 1 1 d D U . . .
H3S6 H 0.7290 0.9517 0.3674 0.181 Uiso 1 1 calc R U . . .
C2S4 C 0.24563(19) 0.3000(5) 0.1731(3) 0.123(4) Uani 1 1 d D U . . .
H2S4 H 0.2249 0.2886 0.1520 0.148 Uiso 1 1 calc R U . . .
C1S7 C 0.6453(2) 0.8219(5) 0.1992(3) 0.087(2) Uani 1 1 d D U . . .
H1S7 H 0.6663 0.8454 0.2077 0.105 Uiso 1 1 calc R U . . .
C1S6 C 0.6597(2) 0.9942(5) 0.3650(2) 0.097(3) Uani 1 1 d D U . . .
H1S6 H 0.6396 1.0217 0.3485 0.116 Uiso 1 1 calc R U . . .
C1S4 C 0.25140(19) 0.3803(5) 0.1953(3) 0.090(2) Uani 1 1 d D U . . .
H1S4 H 0.2353 0.4262 0.1891 0.108 Uiso 1 1 calc R U . . .
C121 C 0.4897(7) 0.2996(13) 0.5266(6) 0.020(3) Uani 0.527(10) 1 d D U P A 1
H121 H 0.4785 0.3319 0.5416 0.024 Uiso 0.527(10) 1 calc R U P A 1
C122 C 0.52464(18) 0.2913(5) 0.5578(2) 0.027(2) Uani 0.527(10) 1 d D U P A 1
H12A H 0.5257 0.2685 0.5844 0.041 Uiso 0.527(10) 1 calc R U P A 1
H12B H 0.5349 0.3523 0.5618 0.041 Uiso 0.527(10) 1 calc R U P A 1
H12C H 0.5357 0.2478 0.5471 0.041 Uiso 0.527(10) 1 calc R U P A 1
C123 C 0.4745(6) 0.2034(12) 0.5155(6) 0.023(2) Uani 0.527(10) 1 d D U P A 1
H12D H 0.4860 0.1663 0.5032 0.034 Uiso 0.527(10) 1 calc R U P A 1
H12E H 0.4521 0.2095 0.4956 0.034 Uiso 0.527(10) 1 calc R U P A 1
H12F H 0.4756 0.1728 0.5408 0.034 Uiso 0.527(10) 1 calc R U P A 1
C124 C 0.4906(8) 0.2795(15) 0.5231(6) 0.020(3) Uani 0.473(10) 1 d D U P A 2
H124 H 0.5142 0.2705 0.5345 0.024 Uiso 0.473(10) 1 calc R U P A 2
C125 C 0.4835(2) 0.3136(7) 0.5593(3) 0.033(2) Uani 0.473(10) 1 d D U P A 2
H12G H 0.4607 0.3066 0.5520 0.049 Uiso 0.473(10) 1 calc R U P A 2
H12H H 0.4895 0.3791 0.5647 0.049 Uiso 0.473(10) 1 calc R U P A 2
H12I H 0.4959 0.2770 0.5842 0.049 Uiso 0.473(10) 1 calc R U P A 2
C126 C 0.4755(7) 0.1849(14) 0.5076(7) 0.023(2) Uani 0.473(10) 1 d D U P A 2
H12J H 0.4858 0.1382 0.5292 0.034 Uiso 0.473(10) 1 calc R U P A 2
H12K H 0.4784 0.1680 0.4826 0.034 Uiso 0.473(10) 1 calc R U P A 2
H12L H 0.4527 0.1876 0.5009 0.034 Uiso 0.473(10) 1 calc R U P A 2
C112 C 0.5000(2) 0.5236(5) 0.5317(3) 0.034(2) Uani 0.567(10) 1 d D U P A 1
H11A H 0.5133 0.5795 0.5392 0.051 Uiso 0.567(10) 1 calc R U P A 1
H11B H 0.5050 0.4855 0.5566 0.051 Uiso 0.567(10) 1 calc R U P A 1
H11C H 0.4774 0.5414 0.5201 0.051 Uiso 0.567(10) 1 calc R U P A 1
C113 C 0.5038(7) 0.529(3) 0.4631(8) 0.023(3) Uani 0.567(10) 1 d D U P A 1
H11D H 0.4814 0.5344 0.4433 0.034 Uiso 0.567(10) 1 calc R U P A 1
H11E H 0.5160 0.5005 0.4493 0.034 Uiso 0.567(10) 1 calc R U P A 1
H11F H 0.5123 0.5913 0.4729 0.034 Uiso 0.567(10) 1 calc R U P A 1
C111 C 0.5064(10) 0.469(3) 0.5002(5) 0.0258(16) Uani 0.567(10) 1 d D U P A 1
H111 H 0.5289 0.4463 0.5140 0.031 Uiso 0.567(10) 1 calc R U P A 1
C115 C 0.5356(2) 0.4494(6) 0.5350(3) 0.022(2) Uani 0.433(10) 1 d D U P A 2
H11G H 0.5490 0.4117 0.5256 0.034 Uiso 0.433(10) 1 calc R U P A 2
H11H H 0.5324 0.4164 0.5570 0.034 Uiso 0.433(10) 1 calc R U P A 2
H11I H 0.5462 0.5087 0.5457 0.034 Uiso 0.433(10) 1 calc R U P A 2
C116 C 0.5098(10) 0.525(4) 0.4665(10) 0.023(3) Uani 0.433(10) 1 d D U P A 2
H11J H 0.5246 0.5760 0.4804 0.034 Uiso 0.433(10) 1 calc R U P A 2
H11K H 0.4895 0.5512 0.4466 0.034 Uiso 0.433(10) 1 calc R U P A 2
H11L H 0.5190 0.4861 0.4517 0.034 Uiso 0.433(10) 1 calc R U P A 2
C114 C 0.5040(13) 0.467(4) 0.4991(7) 0.0258(16) Uani 0.433(10) 1 d D U P A 2
H114 H 0.4917 0.5071 0.5101 0.031 Uiso 0.433(10) 1 calc R U P A 2
C222 C 0.34521(13) 0.5852(4) 0.33457(18) 0.0262(12) Uani 0.727(7) 1 d D U P B 1
H22A H 0.3559 0.5847 0.3159 0.039 Uiso 0.727(7) 1 calc R U P B 1
H22B H 0.3497 0.6438 0.3500 0.039 Uiso 0.727(7) 1 calc R U P B 1
H22C H 0.3221 0.5788 0.3183 0.039 Uiso 0.727(7) 1 calc R U P B 1
C221 C 0.35746(12) 0.5043(3) 0.36522(17) 0.0192(11) Uani 0.727(7) 1 d D U P B 1
H221 H 0.3460 0.5067 0.3837 0.023 Uiso 0.727(7) 1 calc R U P B 1
C223 C 0.34831(15) 0.4130(4) 0.34095(18) 0.0236(12) Uani 0.727(7) 1 d D U P B 1
H22D H 0.3252 0.4117 0.3240 0.035 Uiso 0.727(7) 1 calc R U P B 1
H22E H 0.3544 0.3609 0.3605 0.035 Uiso 0.727(7) 1 calc R U P B 1
H22F H 0.3595 0.4081 0.3228 0.035 Uiso 0.727(7) 1 calc R U P B 1
C225 C 0.3449(4) 0.5415(10) 0.3159(5) 0.0262(12) Uani 0.273(7) 1 d D U P B 2
H22G H 0.3298 0.5163 0.2892 0.039 Uiso 0.273(7) 1 calc R U P B 2
H22H H 0.3611 0.5784 0.3116 0.039 Uiso 0.273(7) 1 calc R U P B 2
H22I H 0.3335 0.5809 0.3276 0.039 Uiso 0.273(7) 1 calc R U P B 2
C224 C 0.3610(4) 0.4620(11) 0.3457(5) 0.025(3) Uani 0.273(7) 1 d D U P B 2
H224 H 0.3692 0.4178 0.3308 0.030 Uiso 0.273(7) 1 calc R U P B 2
C226 C 0.3370(4) 0.4095(10) 0.3565(5) 0.030(4) Uani 0.273(7) 1 d D U P B 2
H22J H 0.3284 0.4509 0.3712 0.044 Uiso 0.273(7) 1 calc R U P B 2
H22K H 0.3474 0.3565 0.3743 0.044 Uiso 0.273(7) 1 calc R U P B 2
H22L H 0.3195 0.3874 0.3309 0.044 Uiso 0.273(7) 1 calc R U P B 2
C1S9 C 0.26072(18) -0.3419(9) 0.4382(4) 0.147(9) Uani 0.469(8) 1 d DG U P C 1
H1S9 H 0.2400 -0.3589 0.4185 0.177 Uiso 0.469(8) 1 calc R U P C 1
C2S9 C 0.2847(2) -0.4083(7) 0.4533(4) 0.116(7) Uani 0.469(8) 1 d DG U P C 1
H2S9 H 0.2804 -0.4706 0.4439 0.139 Uiso 0.469(8) 1 calc R U P C 1
C3S9 C 0.31504(19) -0.3835(6) 0.4822(3) 0.059(3) Uani 0.469(8) 1 d DG U P C 1
H3S9 H 0.3314 -0.4288 0.4925 0.071 Uiso 0.469(8) 1 calc R U P C 1
C4S9 C 0.32135(19) -0.2924(6) 0.4960(3) 0.064(4) Uani 0.469(8) 1 d DG U P C 1
H4S9 H 0.3421 -0.2754 0.5157 0.077 Uiso 0.469(8) 1 calc R U P C 1
C5S9 C 0.2974(2) -0.2260(5) 0.4809(4) 0.081(6) Uani 0.469(8) 1 d DG U P C 1
H5S9 H 0.3017 -0.1637 0.4904 0.098 Uiso 0.469(8) 1 calc R U P C 1
C6S9 C 0.2670(2) -0.2508(7) 0.4521(4) 0.098(5) Uani 0.469(8) 1 d DG U P C 1
H6S9 H 0.2506 -0.2055 0.4418 0.117 Uiso 0.469(8) 1 calc R U P C 1
C1S0 C 0.2724(3) -0.3511(9) 0.4454(3) 0.121(6) Uani 0.531(8) 1 d G U P C 2
H1S0 H 0.2620 -0.3713 0.4173 0.146 Uiso 0.531(8) 1 calc R U P C 2
C2S0 C 0.2684(3) -0.4002(7) 0.4766(4) 0.134(7) Uani 0.531(8) 1 d G U P C 2
H2S0 H 0.2553 -0.4539 0.4699 0.161 Uiso 0.531(8) 1 calc R U P C 2
C3S0 C 0.2836(3) -0.3706(7) 0.5176(4) 0.105(5) Uani 0.531(8) 1 d G U P C 2
H3S0 H 0.2809 -0.4041 0.5390 0.126 Uiso 0.531(8) 1 calc R U P C 2
C4S0 C 0.3028(2) -0.2920(7) 0.5274(3) 0.084(4) Uani 0.531(8) 1 d G U P C 2
H4S0 H 0.3132 -0.2719 0.5555 0.100 Uiso 0.531(8) 1 calc R U P C 2
C5S0 C 0.3068(2) -0.2430(6) 0.4962(3) 0.088(5) Uani 0.531(8) 1 d G U P C 2
H5S0 H 0.3199 -0.1893 0.5029 0.105 Uiso 0.531(8) 1 calc R U P C 2
C6S0 C 0.2915(3) -0.2725(8) 0.4551(3) 0.099(5) Uani 0.531(8) 1 d G U P C 2
H6S0 H 0.2943 -0.2390 0.4338 0.119 Uiso 0.531(8) 1 calc R U P C 2
C1S8 C 0.3297(4) 0.4599(7) 0.0942(4) 0.146(6) Uani 0.653(10) 1 d DG U P D 1
H1S8 H 0.3260 0.4632 0.0657 0.175 Uiso 0.653(10) 1 calc R U P D 1
C2S8 C 0.3055(3) 0.4309(6) 0.1050(3) 0.117(5) Uani 0.653(10) 1 d DG U P D 1
H2S8 H 0.2853 0.4143 0.0839 0.140 Uiso 0.653(10) 1 calc R U P D 1
C3S8 C 0.3110(2) 0.4261(6) 0.1466(4) 0.101(4) Uani 0.653(10) 1 d DG U P D 1
H3S8 H 0.2944 0.4063 0.1540 0.122 Uiso 0.653(10) 1 calc R U P D 1
C4S8 C 0.3406(3) 0.4504(8) 0.1774(3) 0.117(5) Uani 0.653(10) 1 d DG U P D 1
H4S8 H 0.3443 0.4471 0.2058 0.140 Uiso 0.653(10) 1 calc R U P D 1
C5S8 C 0.3648(2) 0.4794(9) 0.1666(5) 0.143(6) Uani 0.653(10) 1 d DG U P D 1
H5S8 H 0.3851 0.4960 0.1877 0.171 Uiso 0.653(10) 1 calc R U P D 1
C6S8 C 0.3594(3) 0.4841(8) 0.1250(5) 0.168(7) Uani 0.653(10) 1 d DG U P D 1
H6S8 H 0.3759 0.5040 0.1176 0.202 Uiso 0.653(10) 1 calc R U P D 1
C1SA C 0.3506(6) 0.473(2) 0.1367(8) 0.142(8) Uani 0.347(10) 1 d G U P D 2
H1SA H 0.3409 0.4751 0.1072 0.171 Uiso 0.347(10) 1 calc R U P D 2
C2SA C 0.3806(6) 0.5127(18) 0.1584(9) 0.158(10) Uani 0.347(10) 1 d G U P D 2
H2SA H 0.3913 0.5413 0.1437 0.190 Uiso 0.347(10) 1 calc R U P D 2
C3SA C 0.3949(4) 0.5101(15) 0.2016(9) 0.150(9) Uani 0.347(10) 1 d G U P D 2
H3SA H 0.4153 0.5370 0.2164 0.180 Uiso 0.347(10) 1 calc R U P D 2
C4SA C 0.3792(6) 0.4682(13) 0.2231(8) 0.136(8) Uani 0.347(10) 1 d G U P D 2
H4SA H 0.3890 0.4664 0.2526 0.164 Uiso 0.347(10) 1 calc R U P D 2
C5SA C 0.3493(6) 0.4289(13) 0.2014(10) 0.161(10) Uani 0.347(10) 1 d G U P D 2
H5SA H 0.3386 0.4003 0.2161 0.194 Uiso 0.347(10) 1 calc R U P D 2
C6SA C 0.3350(5) 0.4315(18) 0.1582(10) 0.140(9) Uani 0.347(10) 1 d G U P D 2
H6SA H 0.3145 0.4046 0.1434 0.168 Uiso 0.347(10) 1 calc R U P D 2
C1S1 C 0.47071(13) -0.2608(4) 0.76021(17) 0.0489(14) Uani 1 1 d D U . E 2
H1S1 H 0.4541 -0.2552 0.7693 0.059 Uiso 1 1 calc R U . E 2
C2S1 C 0.46905(14) -0.3283(4) 0.7318(2) 0.0571(15) Uani 1 1 d D U . E 2
H2S1 H 0.4514 -0.3695 0.7214 0.069 Uiso 1 1 calc R U . E 2
C3S1 C 0.49326(14) -0.3359(4) 0.71849(18) 0.0529(14) Uani 1 1 d D U . E 2
H3S1 H 0.4920 -0.3819 0.6987 0.064 Uiso 1 1 calc R U . E 2
C4S1 C 0.51884(12) -0.2772(3) 0.73389(16) 0.0437(12) Uani 1 1 d D U . E 2
H4S1 H 0.5355 -0.2828 0.7251 0.052 Uiso 1 1 calc R U . E 2
C5S1 C 0.52037(12) -0.2098(3) 0.76228(14) 0.0394(11) Uani 1 1 d D U . E 2
H5S1 H 0.5381 -0.1687 0.7729 0.047 Uiso 1 1 calc R U . E 2
C6S1 C 0.49622(13) -0.2021(4) 0.77524(15) 0.0441(12) Uani 1 1 d D U . E 2
H6S1 H 0.4973 -0.1555 0.7948 0.053 Uiso 1 1 calc R U . E 2

loop_
_atom_site_aniso_label
_atom_site_aniso_U_11
_atom_site_aniso_U_22
_atom_site_aniso_U_33
_atom_site_aniso_U_23
_atom_site_aniso_U_13
_atom_site_aniso_U_12
Fe2 0.0160(2) 0.0115(2) 0.0139(2) 0.00020(19) 0.0084(2) 0.00037(19)
Fe1 0.0168(2) 0.0108(2) 0.0132(2) 0.00088(18) 0.0078(2) 0.00124(19)
Fe3 0.0150(2) 0.0120(2) 0.0147(2) -0.00063(19) 0.0082(2) 0.00050(19)
Fe4 0.0171(2) 0.0152(2) 0.0128(2) 0.00027(19) 0.0077(2) 0.0024(2)
Cl4 0.0280(5) 0.0276(5) 0.0191(4) 0.0004(4) 0.0156(4) 0.0034(4)
S2 0.0180(4) 0.0145(4) 0.0126(4) 0.0004(3) 0.0082(3) 0.0037(3)
S1 0.0180(4) 0.0123(4) 0.0126(4) -0.0004(3) 0.0083(3) -0.0011(3)
Cl2 0.0307(5) 0.0232(4) 0.0140(4) -0.0016(3) 0.0091(4) -0.0012(4)
Cl3 0.0283(5) 0.0240(4) 0.0183(4) -0.0053(4) 0.0132(4) -0.0017(4)
Cl1 0.0350(5) 0.0184(4) 0.0188(4) -0.0017(3) 0.0165(4) 0.0019(4)
P6 0.0166(4) 0.0143(4) 0.0187(4) -0.0004(3) 0.0103(4) 0.0001(4)
P8 0.0187(5) 0.0151(4) 0.0145(4) 0.0003(3) 0.0079(4) 0.0008(4)
P2P 0.0189(5) 0.0205(5) 0.0152(4) -0.0027(4) 0.0107(4) -0.0028(4)
P5 0.0164(4) 0.0142(4) 0.0232(5) 0.0019(4) 0.0087(4) -0.0011(4)
P2Q 0.0197(5) 0.0171(4) 0.0138(4) 0.0007(4) 0.0091(4) -0.0010(4)
P1Q 0.0210(5) 0.0192(4) 0.0132(4) 0.0015(4) 0.0085(4) -0.0017(4)
P1P 0.0204(5) 0.0189(4) 0.0138(4) -0.0031(4) 0.0100(4) -0.0042(4)
P4 0.0182(5) 0.0124(4) 0.0157(4) 0.0011(3) 0.0082(4) 0.0025(3)
P7 0.0181(5) 0.0207(5) 0.0157(4) -0.0008(4) 0.0056(4) 0.0020(4)
P3 0.0182(5) 0.0170(4) 0.0234(5) -0.0007(4) 0.0127(4) 0.0009(4)
P1 0.0185(5) 0.0183(4) 0.0134(4) -0.0002(4) 0.0058(4) 0.0036(4)
Si4 0.0145(5) 0.0154(4) 0.0142(4) 0.0005(4) 0.0072(4) 0.0008(4)
P2 0.0193(5) 0.0211(5) 0.0311(6) 0.0134(4) 0.0135(4) 0.0050(4)
Si2 0.0147(5) 0.0130(4) 0.0150(4) -0.0002(4) 0.0064(4) 0.0002(4)
Si3 0.0158(5) 0.0145(4) 0.0162(5) -0.0003(4) 0.0086(4) 0.0023(4)
Si1 0.0155(5) 0.0158(4) 0.0138(4) 0.0008(4) 0.0079(4) -0.0005(4)
N2 0.0259(17) 0.0229(16) 0.0145(14) 0.0011(12) 0.0094(13) -0.0047(13)
C03 0.0168(17) 0.0216(17) 0.0155(16) 0.0008(14) 0.0091(14) 0.0024(14)
C02 0.0136(16) 0.0116(15) 0.0155(16) 0.0000(12) 0.0073(14) 0.0027(12)
C04 0.0203(18) 0.0258(18) 0.0119(16) -0.0018(14) 0.0079(15) 0.0037(15)
C711 0.022(2) 0.028(2) 0.0203(19) 0.0007(16) 0.0027(16) 0.0048(16)
C01 0.0150(16) 0.0106(14) 0.0120(15) 0.0022(12) 0.0064(13) 0.0047(12)
C41Q 0.0239(19) 0.0202(17) 0.0149(17) -0.0037(14) 0.0113(15) -0.0049(15)
C81 0.0201(18) 0.0170(16) 0.0129(16) -0.0015(13) 0.0048(14) 0.0013(14)
C05 0.0166(17) 0.0177(17) 0.0187(17) -0.0042(14) 0.0059(15) 0.0006(14)
N1 0.0210(16) 0.0217(15) 0.0170(14) -0.0035(12) 0.0110(13) -0.0042(13)
C31 0.0173(18) 0.0131(16) 0.0288(19) 0.0051(14) 0.0113(16) 0.0006(14)
C66Q 0.029(2) 0.0208(18) 0.0218(19) 0.0008(15) 0.0147(17) 0.0008(16)
C74 0.028(2) 0.023(2) 0.042(2) 0.0004(18) 0.021(2) -0.0047(17)
C11 0.0186(18) 0.0118(15) 0.0212(18) -0.0001(13) 0.0104(15) 0.0009(13)
C15 0.0197(19) 0.028(2) 0.0194(18) -0.0067(16) 0.0089(16) -0.0034(16)
C521 0.025(2) 0.0162(17) 0.027(2) 0.0001(15) 0.0072(17) -0.0030(15)
C004 0.0236(19) 0.0235(18) 0.0146(17) -0.0052(14) 0.0114(15) -0.0020(15)
C75 0.025(2) 0.0213(18) 0.030(2) -0.0001(16) 0.0168(18) 0.0032(16)
C56Q 0.026(2) 0.025(2) 0.022(2) -0.0051(16) 0.0053(17) 0.0009(16)
C46 0.0163(17) 0.0164(16) 0.0190(17) -0.0025(13) 0.0110(15) -0.0009(13)
C41 0.0229(19) 0.0146(16) 0.0191(17) -0.0012(14) 0.0130(15) -0.0003(14)
C52P 0.030(2) 0.035(2) 0.023(2) 0.0024(17) 0.0171(18) 0.0041(18)
C65Q 0.043(3) 0.024(2) 0.0205(19) 0.0051(16) 0.0142(19) 0.0063(18)
C003 0.0193(18) 0.0189(17) 0.0217(18) -0.0055(14) 0.0134(15) -0.0009(14)
C16 0.0179(17) 0.0150(16) 0.0174(17) -0.0023(13) 0.0080(15) -0.0029(14)
C42Q 0.027(2) 0.027(2) 0.0186(18) -0.0006(15) 0.0134(17) -0.0024(16)
C12 0.023(2) 0.031(2) 0.0199(19) 0.0030(16) 0.0066(16) 0.0091(17)
C63 0.0156(18) 0.0195(18) 0.028(2) 0.0023(16) 0.0058(16) -0.0032(15)
C61Q 0.0223(18) 0.0184(17) 0.0137(16) -0.0014(13) 0.0086(15) -0.0002(14)
C51P 0.0208(18) 0.0239(18) 0.0164(17) -0.0029(15) 0.0092(15) -0.0034(15)
C006 0.0153(17) 0.0137(15) 0.0149(16) -0.0012(13) 0.0075(14) -0.0016(13)
C22Q 0.030(2) 0.025(2) 0.0205(19) 0.0019(16) 0.0108(17) 0.0004(17)
C005 0.0223(19) 0.0229(18) 0.0132(16) 0.0004(14) 0.0068(15) 0.0003(15)
C06 0.0165(17) 0.0130(15) 0.0150(16) 0.0011(13) 0.0076(14) 0.0014(13)
C11Q 0.029(2) 0.0189(17) 0.0189(18) 0.0015(14) 0.0114(17) -0.0034(15)
C16Q 0.044(3) 0.028(2) 0.0177(19) -0.0015(16) 0.0148(19) -0.0046(19)
C45 0.0200(19) 0.0200(17) 0.0222(19) 0.0005(15) 0.0106(16) 0.0013(15)
C62 0.0201(19) 0.0185(17) 0.027(2) 0.0021(15) 0.0117(17) -0.0013(15)
C65P 0.036(2) 0.040(2) 0.031(2) -0.0058(19) 0.023(2) -0.015(2)
C21Q 0.0179(18) 0.0215(18) 0.0139(16) -0.0014(14) 0.0052(14) -0.0043(14)
C21P 0.0246(19) 0.0195(17) 0.0136(16) -0.0048(14) 0.0115(15) -0.0054(15)
C62P 0.025(2) 0.026(2) 0.030(2) -0.0053(17) 0.0150(18) -0.0007(16)
C46Q 0.028(2) 0.0235(19) 0.0220(19) -0.0002(16) 0.0122(17) -0.0005(16)
C25 0.034(2) 0.0260(19) 0.025(2) -0.0036(16) 0.0182(19) -0.0076(17)
C713 0.040(3) 0.041(3) 0.018(2) 0.0058(18) 0.0072(19) -0.001(2)
C621 0.0211(19) 0.0245(19) 0.0223(19) 0.0040(15) 0.0126(16) -0.0017(15)
C65 0.021(2) 0.027(2) 0.0230(19) -0.0032(16) 0.0102(17) -0.0007(16)
C811 0.0207(19) 0.0211(18) 0.0162(17) -0.0020(14) 0.0066(15) -0.0018(15)
C42 0.031(2) 0.0140(16) 0.028(2) 0.0005(15) 0.0140(18) -0.0001(15)
C66 0.0157(17) 0.0129(16) 0.0192(17) 0.0018(14) 0.0056(15) 0.0013(13)
C76 0.0181(18) 0.0148(16) 0.0237(18) 0.0016(14) 0.0111(15) 0.0027(14)
C61P 0.0222(19) 0.0233(18) 0.0223(19) -0.0058(15) 0.0147(16) -0.0045(15)
C85 0.0195(18) 0.0224(18) 0.0202(18) -0.0013(15) 0.0082(16) 0.0018(15)
C14 0.022(2) 0.026(2) 0.030(2) -0.0056(17) 0.0151(18) 0.0000(16)
C421 0.0236(19) 0.0181(17) 0.0193(18) 0.0010(14) 0.0122(16) 0.0070(15)
C11P 0.0231(19) 0.0229(18) 0.0189(17) -0.0005(15) 0.0108(15) -0.0072(15)
C31P 0.0242(19) 0.0212(18) 0.0155(17) -0.0023(14) 0.0129(16) -0.0030(15)
C62Q 0.028(2) 0.026(2) 0.0212(19) 0.0019(16) 0.0077(17) -0.0050(17)
C61 0.0154(17) 0.0130(16) 0.0204(17) 0.0011(14) 0.0067(15) 0.0004(13)
C34 0.0193(19) 0.028(2) 0.031(2) 0.0096(17) 0.0056(17) -0.0012(16)
C813 0.025(2) 0.025(2) 0.027(2) -0.0029(17) 0.0073(18) 0.0003(17)
C82 0.024(2) 0.0166(17) 0.025(2) -0.0001(15) 0.0070(17) 0.0001(15)
C64Q 0.039(3) 0.036(2) 0.018(2) 0.0037(18) 0.0053(19) 0.008(2)
C54 0.033(2) 0.036(2) 0.025(2) 0.0132(18) 0.0128(19) 0.0098(19)
C002 0.0159(17) 0.0137(15) 0.0148(16) -0.0003(13) 0.0074(14) -0.0013(13)
C51Q 0.0186(18) 0.0250(18) 0.0198(18) -0.0089(15) 0.0081(15) -0.0031(15)
C46P 0.039(2) 0.033(2) 0.023(2) -0.0002(17) 0.0182(19) 0.0068(19)
C821 0.031(2) 0.0200(18) 0.0193(18) 0.0011(15) 0.0132(17) -0.0040(16)
C55 0.022(2) 0.028(2) 0.0183(18) 0.0053(16) 0.0071(16) 0.0070(16)
C64P 0.024(2) 0.040(2) 0.041(3) -0.015(2) 0.020(2) -0.0100(19)
C611 0.0204(19) 0.0179(17) 0.031(2) -0.0024(15) 0.0162(17) 0.0009(15)
C16P 0.038(2) 0.0198(18) 0.0218(19) 0.0010(16) 0.0092(18) -0.0052(17)
C66P 0.031(2) 0.035(2) 0.024(2) -0.0003(17) 0.0162(18) -0.0049(18)
C001 0.0173(17) 0.0102(15) 0.0127(15) -0.0013(12) 0.0079(14) -0.0012(13)
C63Q 0.028(2) 0.033(2) 0.029(2) -0.0009(19) 0.0034(19) -0.0045(19)
C423 0.022(2) 0.0243(19) 0.035(2) 0.0015(17) 0.0143(18) 0.0034(16)
C26P 0.027(2) 0.0241(18) 0.0173(18) -0.0037(15) 0.0134(16) -0.0014(16)
C36 0.0162(18) 0.0151(16) 0.0255(19) 0.0011(15) 0.0078(15) -0.0038(14)
C24 0.041(3) 0.036(2) 0.023(2) 0.0016(18) 0.018(2) -0.016(2)
C35Q 0.025(2) 0.028(2) 0.0188(18) -0.0034(16) 0.0126(16) -0.0051(16)
C64 0.0207(19) 0.0237(19) 0.022(2) -0.0039(16) 0.0033(16) -0.0013(16)
C35 0.0196(19) 0.0235(19) 0.0236(19) 0.0051(16) 0.0062(16) -0.0009(15)
C613 0.025(2) 0.0172(18) 0.034(2) 0.0000(16) 0.0113(18) 0.0019(16)
C63P 0.022(2) 0.033(2) 0.039(2) -0.0095(19) 0.0136(19) 0.0025(18)
C35P 0.036(2) 0.031(2) 0.025(2) -0.0012(17) 0.0191(19) 0.0071(18)
C86 0.0181(17) 0.0170(16) 0.0135(16) -0.0016(13) 0.0052(14) 0.0024(14)
C13 0.0189(19) 0.030(2) 0.033(2) 0.0033(18) 0.0126(17) 0.0092(16)
C823 0.043(3) 0.034(2) 0.019(2) 0.0054(17) 0.0118(19) -0.003(2)
C41P 0.0222(19) 0.0222(18) 0.0181(18) -0.0031(15) 0.0090(16) -0.0002(15)
C45P 0.054(3) 0.040(3) 0.031(2) -0.011(2) 0.021(2) 0.011(2)
C55Q 0.030(2) 0.027(2) 0.042(3) -0.013(2) 0.006(2) 0.0055(19)
C323 0.028(2) 0.050(3) 0.030(2) -0.001(2) 0.0198(19) -0.003(2)
C26Q 0.023(2) 0.038(2) 0.0202(19) 0.0073(17) 0.0100(17) 0.0058(17)
C21 0.0174(18) 0.0195(17) 0.0161(17) 0.0062(14) 0.0042(15) -0.0030(14)
C23Q 0.030(2) 0.031(2) 0.025(2) 0.0061(17) 0.0068(18) 0.0071(18)
C32P 0.032(2) 0.032(2) 0.029(2) -0.0102(17) 0.0213(19) -0.0101(18)
C56 0.0146(17) 0.0217(17) 0.0202(17) 0.0041(14) 0.0110(15) 0.0028(14)
C71 0.0223(19) 0.0197(18) 0.0240(19) 0.0002(15) 0.0091(16) -0.0002(15)
C72 0.033(2) 0.039(2) 0.031(2) -0.009(2) 0.013(2) -0.010(2)
C56P 0.028(2) 0.029(2) 0.0201(19) -0.0007(16) 0.0120(17) 0.0012(17)
C623 0.031(2) 0.027(2) 0.042(3) 0.0180(19) 0.020(2) 0.0049(18)
C26 0.0190(18) 0.0218(17) 0.0134(16) 0.0009(14) 0.0048(15) -0.0078(15)
C45Q 0.049(3) 0.0218(19) 0.028(2) -0.0021(17) 0.023(2) -0.0008(19)
C31Q 0.0212(18) 0.0215(18) 0.0154(17) 0.0039(14) 0.0088(15) -0.0006(15)
C34Q 0.023(2) 0.039(2) 0.022(2) 0.0015(18) 0.0088(17) -0.0034(18)
C25P 0.027(2) 0.031(2) 0.030(2) -0.0081(18) 0.0179(18) -0.0087(17)
C622 0.034(2) 0.038(2) 0.046(3) 0.009(2) 0.028(2) -0.001(2)
C36Q 0.0213(19) 0.0257(19) 0.0189(18) -0.0018(15) 0.0099(16) 0.0025(16)
C34P 0.031(2) 0.040(2) 0.032(2) -0.0003(19) 0.023(2) 0.0001(19)
C51 0.0194(18) 0.0211(17) 0.0261(19) 0.0059(15) 0.0150(16) 0.0036(15)
C55P 0.042(3) 0.034(2) 0.022(2) 0.0019(18) 0.016(2) 0.002(2)
C43Q 0.025(2) 0.038(2) 0.0210(19) -0.0038(17) 0.0100(17) -0.0104(18)
C32 0.021(2) 0.0241(19) 0.039(2) 0.0096(17) 0.0180(18) 0.0029(16)
C36P 0.029(2) 0.0246(19) 0.0191(18) -0.0004(15) 0.0131(17) 0.0006(16)
C4S4 0.041(3) 0.042(3) 0.027(2) 0.005(2) 0.013(2) 0.006(2)
C721 0.027(2) 0.030(2) 0.026(2) -0.0111(17) 0.0095(18) -0.0003(17)
C612 0.029(2) 0.0224(19) 0.040(2) -0.0042(18) 0.019(2) 0.0052(17)
C54Q 0.024(2) 0.045(3) 0.042(3) -0.026(2) 0.011(2) -0.001(2)
C22P 0.024(2) 0.028(2) 0.025(2) 0.0026(17) 0.0108(17) -0.0020(16)
C321 0.022(2) 0.032(2) 0.0231(19) 0.0044(16) 0.0134(17) 0.0003(17)
C723 0.040(3) 0.034(3) 0.038(3) -0.013(2) 0.000(2) 0.009(2)
C73 0.032(3) 0.038(2) 0.044(3) -0.006(2) 0.016(2) -0.014(2)
C25Q 0.031(2) 0.045(3) 0.024(2) 0.0044(19) 0.0161(19) 0.006(2)
C44 0.026(2) 0.025(2) 0.029(2) -0.0103(17) 0.0143(18) -0.0115(17)
C43 0.032(2) 0.0166(18) 0.037(2) -0.0035(17) 0.016(2) -0.0054(16)
C33 0.018(2) 0.027(2) 0.048(3) 0.0165(19) 0.0141(19) 0.0079(16)
C42P 0.034(2) 0.027(2) 0.029(2) -0.0064(17) 0.019(2) -0.0061(18)
C32Q 0.027(2) 0.0241(19) 0.032(2) -0.0006(17) 0.0116(18) 0.0020(17)
C822 0.039(3) 0.031(2) 0.032(2) 0.0003(18) 0.023(2) -0.0060(19)
C422 0.033(2) 0.024(2) 0.032(2) 0.0006(17) 0.0202(19) 0.0097(17)
C513 0.023(2) 0.028(2) 0.044(3) 0.0049(19) 0.012(2) -0.0001(18)
C23 0.037(2) 0.0224(19) 0.025(2) 0.0060(17) 0.0114(19) -0.0117(18)
C84 0.020(2) 0.027(2) 0.032(2) -0.0036(17) 0.0094(17) 0.0080(16)
C53Q 0.032(2) 0.052(3) 0.038(3) -0.015(2) 0.023(2) -0.005(2)
C33Q 0.022(2) 0.032(2) 0.041(3) 0.004(2) 0.0104(19) 0.0063(18)
C83 0.024(2) 0.0154(17) 0.028(2) -0.0001(16) 0.0039(17) 0.0067(15)
C511 0.0197(19) 0.027(2) 0.034(2) -0.0007(17) 0.0145(18) -0.0020(16)
C523 0.033(2) 0.0157(18) 0.031(2) -0.0030(16) 0.0107(19) 0.0007(16)
C54P 0.033(2) 0.044(3) 0.028(2) 0.009(2) 0.009(2) 0.008(2)
C311 0.023(2) 0.030(2) 0.053(3) -0.017(2) 0.016(2) 0.0029(18)
C22 0.026(2) 0.0201(18) 0.0228(19) 0.0035(15) 0.0083(17) -0.0040(16)
C411 0.032(2) 0.0180(18) 0.0209(19) 0.0050(15) 0.0133(17) 0.0071(16)
C52Q 0.032(2) 0.035(2) 0.029(2) 0.0001(18) 0.0190(19) -0.0009(19)
C812 0.025(2) 0.0232(19) 0.0223(19) -0.0052(16) 0.0064(17) -0.0036(16)
C33P 0.030(2) 0.041(3) 0.042(3) -0.011(2) 0.026(2) -0.014(2)
C53 0.033(2) 0.031(2) 0.038(2) 0.0203(19) 0.023(2) 0.0136(18)
C12P 0.030(2) 0.030(2) 0.0210(19) -0.0018(16) 0.0106(17) -0.0025(17)
C722 0.029(2) 0.039(3) 0.028(2) -0.0120(19) 0.0036(19) 0.000(2)
C23P 0.037(2) 0.027(2) 0.032(2) 0.0069(18) 0.018(2) -0.0004(18)
C52 0.024(2) 0.0194(18) 0.038(2) 0.0034(17) 0.0182(18) 0.0017(16)
C24Q 0.023(2) 0.033(2) 0.034(2) -0.0003(18) 0.0138(19) 0.0043(17)
C413 0.033(2) 0.032(2) 0.024(2) 0.0103(18) 0.0089(18) 0.0123(19)
C322 0.036(3) 0.027(2) 0.049(3) 0.0054(19) 0.030(2) -0.0036(19)
C12Q 0.048(3) 0.024(2) 0.0162(19) 0.0035(16) 0.0090(19) -0.0064(19)
C211 0.072(4) 0.019(2) 0.072(3) 0.021(2) 0.060(3) 0.024(2)
C3S5 0.046(3) 0.074(4) 0.037(3) -0.001(3) 0.015(3) 0.011(3)
C53P 0.033(2) 0.047(3) 0.033(2) 0.003(2) 0.017(2) 0.012(2)
C44Q 0.046(3) 0.029(2) 0.024(2) -0.0073(17) 0.018(2) -0.015(2)
C15Q 0.070(4) 0.028(2) 0.025(2) 0.0083(18) 0.020(2) -0.007(2)
C44P 0.060(3) 0.026(2) 0.044(3) -0.016(2) 0.021(3) -0.002(2)
C24P 0.046(3) 0.028(2) 0.031(2) -0.0031(18) 0.024(2) -0.0135(19)
C5S3 0.047(3) 0.040(3) 0.097(5) 0.005(3) 0.039(3) -0.010(2)
C712 0.030(2) 0.029(2) 0.030(2) 0.0037(18) 0.0054(19) 0.0109(18)
C15P 0.060(3) 0.021(2) 0.036(3) 0.0017(19) 0.007(2) 0.001(2)
C5S4 0.058(4) 0.065(4) 0.031(3) -0.010(3) 0.001(3) 0.016(3)
C412 0.044(3) 0.030(2) 0.027(2) 0.0122(18) 0.023(2) 0.0088(19)
C313 0.037(3) 0.049(3) 0.055(3) -0.029(2) 0.024(3) -0.001(2)
C522 0.032(2) 0.021(2) 0.032(2) -0.0009(17) 0.0045(19) -0.0021(17)
C14P 0.051(3) 0.033(2) 0.029(2) 0.008(2) 0.003(2) -0.001(2)
C3S3 0.073(4) 0.032(3) 0.082(4) -0.001(3) 0.052(4) -0.001(3)
C4S3 0.057(3) 0.029(2) 0.091(4) 0.010(3) 0.049(3) 0.003(2)
C6S3 0.058(4) 0.029(3) 0.120(6) -0.009(3) 0.047(4) -0.005(3)
C312 0.035(3) 0.016(2) 0.081(4) -0.005(2) 0.014(3) 0.0028(19)
C43P 0.053(3) 0.027(2) 0.053(3) -0.009(2) 0.030(3) -0.010(2)
C13P 0.039(3) 0.042(3) 0.0170(19) -0.0013(18) 0.0045(19) -0.001(2)
C2S3 0.052(3) 0.040(3) 0.086(4) -0.004(3) 0.045(3) 0.001(2)
C13Q 0.079(4) 0.025(2) 0.027(2) -0.0035(19) 0.006(3) -0.017(2)
C213 0.090(4) 0.019(2) 0.073(4) -0.008(2) 0.065(4) -0.008(2)
C3S2 0.124(5) 0.026(2) 0.048(3) -0.008(2) 0.060(4) -0.017(3)
C4S5 0.048(3) 0.061(3) 0.033(3) 0.007(2) 0.021(2) 0.017(3)
C5S7 0.101(5) 0.054(4) 0.064(4) 0.020(3) 0.055(4) 0.014(4)
C512 0.022(2) 0.039(2) 0.044(3) 0.009(2) 0.016(2) -0.0015(19)
C14Q 0.082(4) 0.025(2) 0.035(3) 0.004(2) 0.019(3) -0.017(2)
C6S2 0.114(5) 0.038(3) 0.030(3) -0.005(2) 0.029(3) 0.021(3)
C5S6 0.052(3) 0.063(4) 0.089(4) -0.044(3) 0.046(3) -0.019(3)
C6S6 0.062(4) 0.050(3) 0.066(4) -0.012(3) 0.045(3) -0.014(3)
C5S2 0.112(5) 0.046(3) 0.055(4) -0.020(3) 0.052(4) -0.029(3)
C4S2 0.105(5) 0.049(3) 0.077(4) -0.018(3) 0.075(4) -0.022(3)
C6S5 0.070(4) 0.051(4) 0.102(5) 0.005(4) 0.047(4) 0.017(3)
C5S5 0.053(4) 0.078(4) 0.044(3) -0.011(3) 0.017(3) 0.014(3)
C2S2 0.080(4) 0.060(4) 0.032(3) 0.003(3) 0.021(3) -0.006(3)
C2S7 0.202(9) 0.033(3) 0.060(4) 0.004(3) 0.088(5) -0.006(4)
C3S4 0.072(5) 0.044(3) 0.078(5) -0.012(3) -0.035(4) 0.009(3)
C2S5 0.062(4) 0.112(6) 0.034(3) 0.018(3) 0.016(3) 0.030(4)
C1S3 0.052(4) 0.037(3) 0.111(5) -0.009(3) 0.045(4) 0.006(3)
C1S5 0.078(5) 0.080(5) 0.083(5) 0.051(4) 0.047(4) 0.042(4)
C6S4 0.085(5) 0.063(4) 0.052(4) -0.011(3) 0.018(3) 0.027(4)
C6S7 0.103(5) 0.064(4) 0.056(4) 0.014(3) 0.045(4) 0.017(4)
C4S7 0.113(6) 0.077(5) 0.060(4) 0.009(4) 0.041(4) 0.010(4)
C3S7 0.171(8) 0.069(5) 0.058(5) 0.020(4) 0.038(5) 0.003(5)
C1S2 0.082(4) 0.088(5) 0.030(3) 0.002(3) 0.019(3) 0.042(4)
C2S6 0.349(15) 0.054(5) 0.139(8) -0.040(5) 0.194(10) -0.065(7)
C212 0.080(4) 0.044(3) 0.084(4) 0.037(3) 0.068(4) 0.036(3)
C4S6 0.079(5) 0.094(6) 0.192(9) -0.095(6) 0.098(6) -0.048(4)
C3S6 0.237(11) 0.085(7) 0.258(12) -0.103(7) 0.230(11) -0.104(6)
C2S4 0.071(5) 0.058(5) 0.144(8) -0.002(5) -0.048(5) 0.008(4)
C1S7 0.129(6) 0.072(5) 0.097(5) -0.029(4) 0.082(5) -0.024(5)
C1S6 0.195(9) 0.048(4) 0.076(5) -0.015(3) 0.084(6) -0.028(5)
C1S4 0.077(5) 0.074(5) 0.097(6) 0.023(4) 0.016(4) 0.039(4)
C121 0.019(2) 0.021(7) 0.019(3) 0.003(4) 0.007(2) 0.002(5)
C122 0.028(4) 0.027(4) 0.019(4) 0.001(3) 0.002(3) -0.005(3)
C123 0.021(2) 0.021(6) 0.022(7) 0.006(4) 0.005(4) 0.001(4)
C124 0.019(2) 0.021(7) 0.019(3) 0.003(4) 0.007(2) 0.002(5)
C125 0.044(6) 0.040(5) 0.018(4) 0.002(4) 0.018(4) 0.003(4)
C126 0.021(2) 0.021(6) 0.022(7) 0.006(4) 0.005(4) 0.001(4)
C112 0.044(5) 0.021(4) 0.040(5) -0.013(3) 0.021(4) -0.012(3)
C113 0.011(10) 0.023(3) 0.028(4) -0.001(3) 0.004(5) -0.001(6)
C111 0.035(5) 0.014(2) 0.022(2) -0.0044(17) 0.006(2) 0.000(3)
C115 0.021(5) 0.017(4) 0.025(5) -0.001(3) 0.005(4) -0.002(3)
C116 0.011(10) 0.023(3) 0.028(4) -0.001(3) 0.004(5) -0.001(6)
C114 0.035(5) 0.014(2) 0.022(2) -0.0044(17) 0.006(2) 0.000(3)
C222 0.019(2) 0.026(3) 0.030(3) 0.009(2) 0.007(2) 0.006(2)
C221 0.017(2) 0.017(2) 0.025(3) 0.002(2) 0.011(2) 0.0051(19)
C223 0.020(3) 0.022(3) 0.028(3) -0.004(2) 0.008(2) 0.003(2)
C225 0.019(2) 0.026(3) 0.030(3) 0.009(2) 0.007(2) 0.006(2)
C224 0.020(7) 0.021(7) 0.034(8) 0.011(6) 0.013(6) 0.007(6)
C226 0.031(8) 0.021(7) 0.034(9) 0.011(6) 0.012(7) 0.007(6)
C1S9 0.043(9) 0.138(13) 0.230(19) -0.100(14) 0.027(11) 0.010(8)
C2S9 0.047(8) 0.101(11) 0.193(16) -0.090(11) 0.044(9) -0.003(7)
C3S9 0.052(6) 0.067(7) 0.071(8) -0.024(6) 0.039(6) -0.014(6)
C4S9 0.056(8) 0.039(6) 0.087(10) 0.008(6) 0.019(7) -0.006(5)
C5S9 0.053(8) 0.048(7) 0.126(15) 0.017(9) 0.021(9) -0.016(6)
C6S9 0.043(7) 0.088(9) 0.165(15) -0.014(10) 0.047(8) 0.000(7)
C1S0 0.091(12) 0.146(14) 0.142(11) -0.101(10) 0.063(10) -0.048(10)
C2S0 0.105(13) 0.126(13) 0.193(15) -0.079(11) 0.083(13) -0.066(11)
C3S0 0.081(11) 0.087(10) 0.163(12) -0.014(10) 0.067(11) -0.015(8)
C4S0 0.061(8) 0.091(9) 0.109(9) -0.021(8) 0.045(8) -0.018(7)
C5S0 0.074(10) 0.100(12) 0.104(10) -0.038(9) 0.052(10) -0.033(9)
C6S0 0.086(10) 0.122(11) 0.109(9) -0.060(8) 0.060(8) -0.041(8)
C1S8 0.213(15) 0.099(11) 0.208(14) -0.021(11) 0.170(12) 0.020(12)
C2S8 0.173(12) 0.044(6) 0.188(12) 0.011(8) 0.130(11) 0.013(7)
C3S8 0.104(9) 0.048(6) 0.182(12) 0.043(8) 0.090(9) 0.027(6)
C4S8 0.112(10) 0.048(9) 0.213(14) 0.037(10) 0.091(9) 0.022(7)
C5S8 0.132(12) 0.087(10) 0.248(15) 0.009(13) 0.117(12) 0.008(9)
C6S8 0.161(13) 0.156(15) 0.282(18) -0.038(15) 0.185(13) 0.018(12)
C1SA 0.110(16) 0.101(17) 0.25(2) -0.042(16) 0.108(15) 0.032(13)
C2SA 0.106(17) 0.19(2) 0.22(2) -0.06(2) 0.113(17) 0.005(15)
C3SA 0.109(17) 0.17(2) 0.22(2) -0.03(2) 0.122(15) 0.000(16)
C4SA 0.128(16) 0.050(12) 0.25(2) 0.023(16) 0.099(14) 0.012(12)
C5SA 0.144(18) 0.064(16) 0.29(2) 0.051(19) 0.107(18) -0.011(14)
C6SA 0.116(17) 0.038(12) 0.28(2) -0.011(17) 0.091(15) 0.016(12)
C1S1 0.044(3) 0.062(3) 0.053(3) 0.031(3) 0.032(3) 0.023(3)
C2S1 0.042(3) 0.050(3) 0.071(4) 0.021(3) 0.015(3) 0.007(3)
C3S1 0.052(3) 0.050(3) 0.049(3) 0.002(3) 0.014(3) 0.018(3)
C4S1 0.045(3) 0.051(3) 0.046(3) 0.015(2) 0.030(3) 0.022(2)
C5S1 0.043(3) 0.043(3) 0.036(3) 0.015(2) 0.020(2) 0.016(2)
C6S1 0.053(3) 0.054(3) 0.033(3) 0.015(2) 0.026(2) 0.024(3)

loop_
_atom_type_symbol
_atom_type_description
_atom_type_scat_dispersion_real
_atom_type_scat_dispersion_imag
_atom_type_scat_source
C C 0.0033 0.0016 'International Tables Vol C Tables 4.2.6.8 and 6.1.1.4'
H H 0.0000 0.0000 'International Tables Vol C Tables 4.2.6.8 and 6.1.1.4'
N N 0.0061 0.0033 'International Tables Vol C Tables 4.2.6.8 and 6.1.1.4'
Si Si 0.0817 0.0704 'International Tables Vol C Tables 4.2.6.8 and 6.1.1.4'
P P 0.1023 0.0942 'International Tables Vol C Tables 4.2.6.8 and 6.1.1.4'
S S 0.1246 0.1234 'International Tables Vol C Tables 4.2.6.8 and 6.1.1.4'
Cl Cl 0.1484 0.1585 'International Tables Vol C Tables 4.2.6.8 and 6.1.1.4'
Fe Fe 0.3463 0.8444 'International Tables Vol C Tables 4.2.6.8 and 6.1.1.4'

loop_
_geom_angle_atom_site_label_1
_geom_angle_atom_site_label_2
_geom_angle_atom_site_label_3
_geom_angle
Si2 Fe2 Cl2 171.94(4)
Si2 Fe2 P3 80.55(4)
Cl2 Fe2 P3 96.04(4)
Si2 Fe2 P4 77.63(4)
Cl2 Fe2 P4 99.01(4)
P3 Fe2 P4 127.22(4)
Si2 Fe2 S1 82.67(4)
Cl2 Fe2 S1 105.39(4)
P3 Fe2 S1 113.14(4)
P4 Fe2 S1 110.89(4)
Si1 Fe1 Cl1 175.74(4)
Si1 Fe1 P2 80.03(4)
Cl1 Fe1 P2 100.70(4)
Si1 Fe1 P1 81.21(4)
Cl1 Fe1 P1 95.06(4)
P2 Fe1 P1 125.96(4)
Si1 Fe1 S1 82.71(4)
Cl1 Fe1 S1 100.72(4)
P2 Fe1 S1 113.89(4)
P1 Fe1 S1 113.26(4)
Si4 Fe3 Cl3 173.28(4)
Si4 Fe3 P6 80.22(4)
Cl3 Fe3 P6 93.72(4)
Si4 Fe3 P5 79.06(4)
Cl3 Fe3 P5 102.55(4)
P6 Fe3 P5 126.49(4)
Si4 Fe3 S2 83.21(4)
Cl3 Fe3 S2 102.24(4)
P6 Fe3 S2 116.82(4)
P5 Fe3 S2 108.91(4)
Si3 Fe4 Cl4 174.30(4)
Si3 Fe4 P8 78.03(4)
Cl4 Fe4 P8 102.46(4)
Si3 Fe4 P7 79.33(4)
Cl4 Fe4 P7 95.93(4)
P8 Fe4 P7 124.96(4)
Si3 Fe4 S2 81.14(3)
Cl4 Fe4 S2 103.84(4)
P8 Fe4 S2 110.45(4)
P7 Fe4 S2 114.62(4)
C001 S2 Fe3 108.13(11)
C001 S2 Fe4 108.71(11)
Fe3 S2 Fe4 143.14(4)
C01 S1 Fe1 109.89(11)
C01 S1 Fe2 109.91(11)
Fe1 S1 Fe2 139.67(4)
C61 P6 C621 107.77(17)
C61 P6 C611 99.51(17)
C621 P6 C611 102.78(17)
C61 P6 Fe3 114.84(12)
C621 P6 Fe3 110.30(13)
C611 P6 Fe3 120.26(13)
C81 P8 C821 102.85(17)
C81 P8 C811 99.04(16)
C821 P8 C811 104.02(17)
C81 P8 Fe4 109.91(12)
C821 P8 Fe4 121.02(12)
C811 P8 Fe4 116.99(12)
N1 P2P C61P 113.57(17)
N1 P2P C51P 110.38(17)
C61P P2P C51P 108.87(18)
N1 P2P C41P 106.77(17)
C61P P2P C41P 109.71(17)
C51P P2P C41P 107.35(17)
C51 P5 C521 103.05(18)
C51 P5 C511 98.04(17)
C521 P5 C511 105.72(19)
C51 P5 Fe3 111.73(12)
C521 P5 Fe3 119.38(13)
C511 P5 Fe3 116.12(13)
N2 P2Q C61Q 108.00(17)
N2 P2Q C51Q 111.01(18)
C61Q P2Q C51Q 106.77(17)
N2 P2Q C41Q 115.49(16)
C61Q P2Q C41Q 108.66(17)
C51Q P2Q C41Q 106.56(17)
N2 P1Q C31Q 113.78(17)
N2 P1Q C11Q 106.90(17)
C31Q P1Q C11Q 110.03(18)
N2 P1Q C21Q 110.53(17)
C31Q P1Q C21Q 107.14(17)
C11Q P1Q C21Q 108.36(17)
N1 P1P C11P 111.02(17)
N1 P1P C21P 115.60(16)
C11P P1P C21P 106.55(18)
N1 P1P C31P 107.78(17)
C11P P1P C31P 107.91(17)
C21P P1P C31P 107.72(17)
C41 P4 C411 102.33(17)
C41 P4 C421 98.69(16)
C411 P4 C421 105.01(17)
C41 P4 Fe2 110.12(12)
C411 P4 Fe2 121.13(12)
C421 P4 Fe2 116.43(12)
C71 P7 C711 101.56(18)
C71 P7 C721 107.22(19)
C711 P7 C721 101.64(19)
C71 P7 Fe4 113.07(13)
C711 P7 Fe4 121.00(14)
C721 P7 Fe4 110.95(14)
C31 P3 C311 99.84(19)
C31 P3 C321 104.78(17)
C311 P3 C321 104.2(2)
C31 P3 Fe2 114.35(12)
C311 P3 Fe2 118.59(14)
C321 P3 Fe2 113.31(13)
C114 P1 C11 101(2)
C11 P1 C121 109.7(8)
C11 P1 C111 99.7(14)
C121 P1 C111 98.9(9)
C114 P1 C124 106.1(12)
C11 P1 C124 101.3(9)
C114 P1 Fe1 119(2)
C11 P1 Fe1 113.73(12)
C121 P1 Fe1 112.7(9)
C111 P1 Fe1 120.4(15)
C124 P1 Fe1 113.7(10)
C006 Si4 C66 109.50(15)
C006 Si4 C56 107.28(15)
C66 Si4 C56 105.33(16)
C006 Si4 Fe3 109.42(11)
C66 Si4 Fe3 113.54(11)
C56 Si4 Fe3 111.52(12)
C221 P2 C21 105.9(2)
C221 P2 C211 96.3(2)
C21 P2 C211 103.11(18)
C21 P2 C224 88.4(4)
C211 P2 C224 122.1(5)
C221 P2 Fe1 120.26(16)
C21 P2 Fe1 112.01(12)
C211 P2 Fe1 116.90(17)
C224 P2 Fe1 109.9(4)
C06 Si2 C36 108.05(16)
C06 Si2 C46 111.69(15)
C36 Si2 C46 103.40(16)
C06 Si2 Fe2 109.42(12)
C36 Si2 Fe2 113.24(12)
C46 Si2 Fe2 110.92(12)
C002 Si3 C76 107.06(16)
C002 Si3 C86 109.40(15)
C76 Si3 C86 107.60(16)
C002 Si3 Fe4 109.94(11)
C76 Si3 Fe4 112.41(12)
C86 Si3 Fe4 110.32(11)
C02 Si1 C16 108.39(15)
C02 Si1 C26 107.64(15)
C16 Si1 C26 106.94(16)
C02 Si1 Fe1 109.52(11)
C16 Si1 Fe1 112.43(11)
C26 Si1 Fe1 111.75(12)
P2Q N2 P1Q 140.4(2)
C04 C03 C02 121.8(3)
C04 C03 H03 119.1
C02 C03 H03 119.1
C01 C02 C03 116.5(3)
C01 C02 Si1 114.5(2)
C03 C02 Si1 128.7(3)
C03 C04 C05 119.9(3)
C03 C04 H04 120.0
C05 C04 H04 120.0
C713 C711 C712 111.3(4)
C713 C711 P7 109.7(3)
C712 C711 P7 111.6(3)
C713 C711 H711 108.0
C712 C711 H711 108.0
P7 C711 H711 108.0
C06 C01 C02 123.6(3)
C06 C01 S1 118.4(2)
C02 C01 S1 117.9(3)
C46Q C41Q C42Q 120.2(3)
C46Q C41Q P2Q 119.2(3)
C42Q C41Q P2Q 120.5(3)
C82 C81 C86 119.7(3)
C82 C81 P8 127.0(3)
C86 C81 P8 113.2(3)
C04 C05 C06 121.2(3)
C04 C05 H05 119.4
C06 C05 H05 119.4
P1P N1 P2P 137.4(2)
C32 C31 C36 119.9(4)
C32 C31 P3 125.8(3)
C36 C31 P3 114.2(3)
C65Q C66Q C61Q 119.9(4)
C65Q C66Q H66Q 120.0
C61Q C66Q H66Q 120.0
C73 C74 C75 119.1(4)
C73 C74 H74 120.4
C75 C74 H74 120.4
C12 C11 C16 119.6(3)
C12 C11 P1 125.9(3)
C16 C11 P1 114.4(3)
C14 C15 C16 121.3(4)
C14 C15 H15 119.3
C16 C15 H15 119.3
C522 C521 C523 110.8(3)
C522 C521 P5 110.8(3)
C523 C521 P5 109.7(3)
C522 C521 H521 108.5
C523 C521 H521 108.5
P5 C521 H521 108.5
C003 C004 C005 119.6(3)
C003 C004 H004 120.2
C005 C004 H004 120.2
C74 C75 C76 121.3(4)
C74 C75 H75 119.4
C76 C75 H75 119.4
C51Q C56Q C55Q 119.7(4)
C51Q C56Q H56Q 120.2
C55Q C56Q H56Q 120.2
C45 C46 C41 118.8(3)
C45 C46 Si2 127.7(3)
C41 C46 Si2 112.7(3)
C42 C41 C46 119.7(3)
C42 C41 P4 127.5(3)
C46 C41 P4 112.8(3)
C53P C52P C51P 120.5(4)
C53P C52P H52P 119.8
C51P C52P H52P 119.8
C64Q C65Q C66Q 120.2(4)
C64Q C65Q H65Q 119.9
C66Q C65Q H65Q 119.9
C004 C003 C002 121.2(3)
C004 C003 H003 119.4
C002 C003 H003 119.4
C15 C16 C11 118.3(3)
C15 C16 Si1 126.1(3)
C11 C16 Si1 115.5(3)
C43Q C42Q C41Q 119.7(4)
C43Q C42Q H42Q 120.2
C41Q C42Q H42Q 120.2
C13 C12 C11 120.7(4)
C13 C12 H12 119.6
C11 C12 H12 119.6
C62 C63 C64 119.9(3)
C62 C63 H63 120.1
C64 C63 H63 120.1
C62Q C61Q C66Q 119.9(4)
C62Q C61Q P2Q 118.8(3)
C66Q C61Q P2Q 121.1(3)
C52P C51P C56P 119.3(4)
C52P C51P P2P 119.3(3)
C56P C51P P2P 121.4(3)
C001 C006 C005 116.8(3)
C001 C006 Si4 115.3(2)
C005 C006 Si4 127.8(3)
C21Q C22Q C23Q 120.2(4)
C21Q C22Q H22Q 119.9
C23Q C22Q H22Q 119.9
C004 C005 C006 121.7(3)
C004 C005 H005 119.1
C006 C005 H005 119.1
C01 C06 C05 116.9(3)
C01 C06 Si2 114.1(2)
C05 C06 Si2 128.7(3)
C16Q C11Q C12Q 120.1(4)
C16Q C11Q P1Q 121.7(3)
C12Q C11Q P1Q 118.1(3)
C15Q C16Q C11Q 119.2(4)
C15Q C16Q H16Q 120.4
C11Q C16Q H16Q 120.4
C44 C45 C46 121.0(4)
C44 C45 H45 119.5
C46 C45 H45 119.5
C63 C62 C61 120.4(3)
C63 C62 H62 119.8
C61 C62 H62 119.8
C64P C65P C66P 121.2(4)
C64P C65P H65P 119.4
C66P C65P H65P 119.4
C22Q C21Q C26Q 119.8(4)
C22Q C21Q P1Q 119.6(3)
C26Q C21Q P1Q 120.6(3)
C26P C21P C22P 119.3(3)
C26P C21P P1P 121.6(3)
C22P C21P P1P 119.1(3)
C63P C62P C61P 120.2(4)
C63P C62P H62P 119.9
C61P C62P H62P 119.9
C41Q C46Q C45Q 119.5(4)
C41Q C46Q H46Q 120.2
C45Q C46Q H46Q 120.2
C24 C25 C26 121.1(4)
C24 C25 H25 119.4
C26 C25 H25 119.4
C711 C713 H71A 109.5
C711 C713 H71B 109.5
H71A C713 H71B 109.5
C711 C713 H71C 109.5
H71A C713 H71C 109.5
H71B C713 H71C 109.5
C623 C621 C622 111.2(3)
C623 C621 P6 109.1(3)
C622 C621 P6 117.9(3)
C623 C621 H621 105.9
C622 C621 H621 105.9
P6 C621 H621 105.9
C64 C65 C66 121.4(3)
C64 C65 H65 119.3
C66 C65 H65 119.3
C813 C811 C812 110.9(3)
C813 C811 P8 113.1(3)
C812 C811 P8 115.1(3)
C813 C811 H811 105.6
C812 C811 H811 105.6
P8 C811 H811 105.6
C43 C42 C41 120.0(4)
C43 C42 H42 120.0
C41 C42 H42 120.0
C65 C66 C61 118.4(3)
C65 C66 Si4 126.8(3)
C61 C66 Si4 114.6(3)
C71 C76 C75 118.6(4)
C71 C76 Si3 114.4(3)
C75 C76 Si3 127.0(3)
C66P C61P C62P 119.3(4)
C66P C61P P2P 122.3(3)
C62P C61P P2P 117.8(3)
C84 C85 C86 121.1(4)
C84 C85 H85 119.5
C86 C85 H85 119.5
C15 C14 C13 119.9(3)
C15 C14 H14 120.1
C13 C14 H14 120.1
C423 C421 C422 111.6(3)
C423 C421 P4 113.4(2)
C422 C421 P4 114.1(3)
C423 C421 H421 105.6
C422 C421 H421 105.6
P4 C421 H421 105.6
C16P C11P C12P 118.8(4)
C16P C11P P1P 120.7(3)
C12P C11P P1P 120.5(3)
C32P C31P C36P 119.8(3)
C32P C31P P1P 119.6(3)
C36P C31P P1P 120.6(3)
C63Q C62Q C61Q 119.2(4)
C63Q C62Q H62Q 120.4
C61Q C62Q H62Q 120.4
C66 C61 C62 119.8(3)
C66 C61 P6 114.1(3)
C62 C61 P6 125.9(3)
C33 C34 C35 119.5(4)
C33 C34 H34 120.3
C35 C34 H34 120.3
C811 C813 H81A 109.5
C811 C813 H81B 109.5
H81A C813 H81B 109.5
C811 C813 H81C 109.5
H81A C813 H81C 109.5
H81B C813 H81C 109.5
C83 C82 C81 120.0(4)
C83 C82 H82 120.0
C81 C82 H82 120.0
C65Q C64Q C63Q 120.1(4)
C65Q C64Q H64Q 119.9
C63Q C64Q H64Q 119.9
C53 C54 C55 119.6(4)
C53 C54 H54 120.2
C55 C54 H54 120.2
C003 C002 C001 117.4(3)
C003 C002 Si3 128.5(3)
C001 C002 Si3 114.0(2)
C56Q C51Q C52Q 120.0(4)
C56Q C51Q P2Q 120.3(3)
C52Q C51Q P2Q 119.7(3)
C45P C46P C41P 119.4(4)
C45P C46P H46P 120.3
C41P C46P H46P 120.3
C823 C821 C822 110.2(3)
C823 C821 P8 110.3(3)
C822 C821 P8 111.7(3)
C823 C821 H821 108.2
C822 C821 H821 108.2
P8 C821 H821 108.2
C56 C55 C54 121.3(4)
C56 C55 H55 119.3
C54 C55 H55 119.3
C65P C64P C63P 119.9(4)
C65P C64P H64P 120.0
C63P C64P H64P 120.0
C612 C611 C613 112.2(3)
C612 C611 P6 112.2(3)
C613 C611 P6 109.4(2)
C612 C611 H611 107.6
C613 C611 H611 107.6
P6 C611 H611 107.6
C15P C16P C11P 120.4(4)
C15P C16P H16P 119.8
C11P C16P H16P 119.8
C65P C66P C61P 119.2(4)
C65P C66P H66P 120.4
C61P C66P H66P 120.4
C006 C001 C002 123.3(3)
C006 C001 S2 118.7(2)
C002 C001 S2 118.1(3)
C62Q C63Q C64Q 120.6(4)
C62Q C63Q H63Q 119.7
C64Q C63Q H63Q 119.7
C421 C423 H42A 109.5
C421 C423 H42B 109.5
H42A C423 H42B 109.5
C421 C423 H42C 109.5
H42A C423 H42C 109.5
H42B C423 H42C 109.5
C25P C26P C21P 120.7(4)
C25P C26P H26P 119.6
C21P C26P H26P 119.6
C35 C36 C31 118.8(3)
C35 C36 Si2 126.3(3)
C31 C36 Si2 114.9(3)
C23 C24 C25 120.2(4)
C23 C24 H24 119.9
C25 C24 H24 119.9
C34Q C35Q C36Q 119.4(4)
C34Q C35Q H35Q 120.3
C36Q C35Q H35Q 120.3
C65 C64 C63 120.1(4)
C65 C64 H64 119.9
C63 C64 H64 119.9
C34 C35 C36 121.3(4)
C34 C35 H35 119.3
C36 C35 H35 119.3
C611 C613 H61A 109.5
C611 C613 H61B 109.5
H61A C613 H61B 109.5
C611 C613 H61C 109.5
H61A C613 H61C 109.5
H61B C613 H61C 109.5
C62P C63P C64P 120.1(4)
C62P C63P H63P 119.9
C64P C63P H63P 119.9
C34P C35P C36P 120.6(4)
C34P C35P H35P 119.7
C36P C35P H35P 119.7
C85 C86 C81 118.9(3)
C85 C86 Si3 128.0(3)
C81 C86 Si3 112.8(2)
C14 C13 C12 120.0(4)
C14 C13 H13 120.0
C12 C13 H13 120.0
C821 C823 H82A 109.5
C821 C823 H82B 109.5
H82A C823 H82B 109.5
C821 C823 H82C 109.5
H82A C823 H82C 109.5
H82B C823 H82C 109.5
C42P C41P C46P 119.7(4)
C42P C41P P2P 118.9(3)
C46P C41P P2P 121.3(3)
C44P C45P C46P 120.5(4)
C44P C45P H45P 119.8
C46P C45P H45P 119.8
C54Q C55Q C56Q 119.7(4)
C54Q C55Q H55Q 120.2
C56Q C55Q H55Q 120.2
C321 C323 H32A 109.5
C321 C323 H32B 109.5
H32A C323 H32B 109.5
C321 C323 H32C 109.5
H32A C323 H32C 109.5
H32B C323 H32C 109.5
C21Q C26Q C25Q 119.7(4)
C21Q C26Q H26Q 120.2
C25Q C26Q H26Q 120.2
C26 C21 C22 120.9(3)
C26 C21 P2 113.9(3)
C22 C21 P2 125.2(3)
C24Q C23Q C22Q 119.4(4)
C24Q C23Q H23Q 120.3
C22Q C23Q H23Q 120.3
C33P C32P C31P 120.5(4)
C33P C32P H32P 119.7
C31P C32P H32P 119.7
C55 C56 C51 118.9(3)
C55 C56 Si4 127.7(3)
C51 C56 Si4 113.4(3)
C76 C71 C72 120.0(4)
C76 C71 P7 114.0(3)
C72 C71 P7 125.9(3)
C73 C72 C71 119.7(4)
C73 C72 H72 120.2
C71 C72 H72 120.2
C55P C56P C51P 119.6(4)
C55P C56P H56P 120.2
C51P C56P H56P 120.2
C621 C623 H62A 109.5
C621 C623 H62B 109.5
H62A C623 H62B 109.5
C621 C623 H62C 109.5
H62A C623 H62C 109.5
H62B C623 H62C 109.5
C21 C26 C25 118.1(3)
C21 C26 Si1 114.0(2)
C25 C26 Si1 127.9(3)
C44Q C45Q C46Q 119.7(4)
C44Q C45Q H45Q 120.1
C46Q C45Q H45Q 120.1
C36Q C31Q C32Q 119.7(4)
C36Q C31Q P1Q 120.5(3)
C32Q C31Q P1Q 119.2(3)
C35Q C34Q C33Q 120.8(4)
C35Q C34Q H34Q 119.6
C33Q C34Q H34Q 119.6
C26P C25P C24P 119.5(4)
C26P C25P H25P 120.2
C24P C25P H25P 120.2
C621 C622 H62D 109.5
C621 C622 H62E 109.5
H62D C622 H62E 109.5
C621 C622 H62F 109.5
H62D C622 H62F 109.5
H62E C622 H62F 109.5
C31Q C36Q C35Q 120.4(4)
C31Q C36Q H36Q 119.8
C35Q C36Q H36Q 119.8
C33P C34P C35P 119.7(4)
C33P C34P H34P 120.2
C35P C34P H34P 120.2
C56 C51 C52 119.6(4)
C56 C51 P5 114.0(3)
C52 C51 P5 126.3(3)
C56P C55P C54P 121.0(4)
C56P C55P H55P 119.5
C54P C55P H55P 119.5
C44Q C43Q C42Q 120.4(4)
C44Q C43Q H43Q 119.8
C42Q C43Q H43Q 119.8
C33 C32 C31 120.2(4)
C33 C32 H32 119.9
C31 C32 H32 119.9
C31P C36P C35P 118.8(4)
C31P C36P H36P 120.6
C35P C36P H36P 120.6
C3S4 C4S4 C5S4 120.2(5)
C3S4 C4S4 H4S4 119.9
C5S4 C4S4 H4S4 119.9
C723 C721 C722 110.9(4)
C723 C721 P7 109.4(3)
C722 C721 P7 118.5(3)
C723 C721 H721 105.7
C722 C721 H721 105.7
P7 C721 H721 105.7
C611 C612 H61D 109.5
C611 C612 H61E 109.5
H61D C612 H61E 109.5
C611 C612 H61F 109.5
H61D C612 H61F 109.5
H61E C612 H61F 109.5
C53Q C54Q C55Q 120.9(4)
C53Q C54Q H54Q 119.6
C55Q C54Q H54Q 119.6
C23P C22P C21P 119.8(4)
C23P C22P H22P 120.1
C21P C22P H22P 120.1
C322 C321 C323 110.4(3)
C322 C321 P3 110.1(3)
C323 C321 P3 115.9(3)
C322 C321 H321 106.6
C323 C321 H321 106.6
P3 C321 H321 106.6
C721 C723 H72A 109.5
C721 C723 H72B 109.5
H72A C723 H72B 109.5
C721 C723 H72C 109.5
H72A C723 H72C 109.5
H72B C723 H72C 109.5
C74 C73 C72 121.2(4)
C74 C73 H73 119.4
C72 C73 H73 119.4
C24Q C25Q C26Q 119.9(4)
C24Q C25Q H25Q 120.0
C26Q C25Q H25Q 120.0
C43 C44 C45 119.5(4)
C43 C44 H44 120.2
C45 C44 H44 120.2
C42 C43 C44 120.9(4)
C42 C43 H43 119.6
C44 C43 H43 119.6
C34 C33 C32 120.3(4)
C34 C33 H33 119.9
C32 C33 H33 119.9
C43P C42P C41P 119.7(4)
C43P C42P H42P 120.1
C41P C42P H42P 120.1
C33Q C32Q C31Q 119.3(4)
C33Q C32Q H32Q 120.4
C31Q C32Q H32Q 120.4
C821 C822 H82D 109.5
C821 C822 H82E 109.5
H82D C822 H82E 109.5
C821 C822 H82F 109.5
H82D C822 H82F 109.5
H82E C822 H82F 109.5
C421 C422 H42D 109.5
C421 C422 H42E 109.5
H42D C422 H42E 109.5
C421 C422 H42F 109.5
H42D C422 H42F 109.5
H42E C422 H42F 109.5
C511 C513 H51A 109.5
C511 C513 H51B 109.5
H51A C513 H51B 109.5
C511 C513 H51C 109.5
H51A C513 H51C 109.5
H51B C513 H51C 109.5
C24 C23 C22 119.9(4)
C24 C23 H23 120.1
C22 C23 H23 120.1
C85 C84 C83 119.6(4)
C85 C84 H84 120.2
C83 C84 H84 120.2
C54Q C53Q C52Q 119.8(4)
C54Q C53Q H53Q 120.1
C52Q C53Q H53Q 120.1
C34Q C33Q C32Q 120.3(4)
C34Q C33Q H33Q 119.8
C32Q C33Q H33Q 119.8
C82 C83 C84 120.6(3)
C82 C83 H83 119.7
C84 C83 H83 119.7
C513 C511 C512 110.9(3)
C513 C511 P5 114.0(3)
C512 C511 P5 114.0(3)
C513 C511 H511 105.7
C512 C511 H511 105.7
P5 C511 H511 105.7
C521 C523 H52A 109.5
C521 C523 H52B 109.5
H52A C523 H52B 109.5
C521 C523 H52C 109.5
H52A C523 H52C 109.5
H52B C523 H52C 109.5
C53P C54P C55P 119.1(4)
C53P C54P H54P 120.5
C55P C54P H54P 120.5
C313 C311 C312 111.1(4)
C313 C311 P3 112.6(3)
C312 C311 P3 110.0(3)
C313 C311 H311 107.6
C312 C311 H311 107.6
P3 C311 H311 107.6
C23 C22 C21 119.7(4)
C23 C22 H22 120.1
C21 C22 H22 120.1
C412 C411 C413 111.3(3)
C412 C411 P4 109.2(3)
C413 C411 P4 113.5(3)
C412 C411 H411 107.5
C413 C411 H411 107.5
P4 C411 H411 107.5
C53Q C52Q C51Q 120.0(4)
C53Q C52Q H52Q 120.0
C51Q C52Q H52Q 120.0
C811 C812 H81D 109.5
C811 C812 H81E 109.5
H81D C812 H81E 109.5
C811 C812 H81F 109.5
H81D C812 H81F 109.5
H81E C812 H81F 109.5
C32P C33P C34P 120.7(4)
C32P C33P H33P 119.7
C34P C33P H33P 119.7
C54 C53 C52 120.5(4)
C54 C53 H53 119.8
C52 C53 H53 119.8
C13P C12P C11P 120.5(4)
C13P C12P H12P 119.8
C11P C12P H12P 119.8
C721 C722 H72D 109.5
C721 C722 H72E 109.5
H72D C722 H72E 109.5
C721 C722 H72F 109.5
H72D C722 H72F 109.5
H72E C722 H72F 109.5
C24P C23P C22P 120.1(4)
C24P C23P H23P 120.0
C22P C23P H23P 120.0
C53 C52 C51 120.1(4)
C53 C52 H52 120.0
C51 C52 H52 120.0
C25Q C24Q C23Q 121.0(4)
C25Q C24Q H24Q 119.5
C23Q C24Q H24Q 119.5
C411 C413 H41A 109.5
C411 C413 H41B 109.5
H41A C413 H41B 109.5
C411 C413 H41C 109.5
H41A C413 H41C 109.5
H41B C413 H41C 109.5
C321 C322 H32D 109.5
C321 C322 H32E 109.5
H32D C322 H32E 109.5
C321 C322 H32F 109.5
H32D C322 H32F 109.5
H32E C322 H32F 109.5
C13Q C12Q C11Q 119.9(4)
C13Q C12Q H12Q 120.1
C11Q C12Q H12Q 120.1
C213 C211 C212 110.8(5)
C213 C211 P2 110.8(3)
C212 C211 P2 111.5(4)
C213 C211 H211 107.9
C212 C211 H211 107.9
P2 C211 H211 107.9
C4S5 C3S5 C2S5 120.7(6)
C4S5 C3S5 H3S5 119.6
C2S5 C3S5 H3S5 119.6
C52P C53P C54P 120.6(4)
C52P C53P H53P 119.7
C54P C53P H53P 119.7
C43Q C44Q C45Q 120.4(4)
C43Q C44Q H44Q 119.8
C45Q C44Q H44Q 119.8
C14Q C15Q C16Q 120.4(4)
C14Q C15Q H15Q 119.8
C16Q C15Q H15Q 119.8
C43P C44P C45P 119.9(4)
C43P C44P H44P 120.0
C45P C44P H44P 120.0
C23P C24P C25P 120.6(4)
C23P C24P H24P 119.7
C25P C24P H24P 119.7
C4S3 C5S3 C6S3 119.8(6)
C4S3 C5S3 H5S3 120.1
C6S3 C5S3 H5S3 120.1
C711 C712 H71D 109.5
C711 C712 H71E 109.5
H71D C712 H71E 109.5
C711 C712 H71F 109.5
H71D C712 H71F 109.5
H71E C712 H71F 109.5
C16P C15P C14P 119.7(4)
C16P C15P H15P 120.2
C14P C15P H15P 120.2
C4S4 C5S4 C6S4 120.8(5)
C4S4 C5S4 H5S4 119.6
C6S4 C5S4 H5S4 119.6
C411 C412 H41D 109.5
C411 C412 H41E 109.5
H41D C412 H41E 109.5
C411 C412 H41F 109.5
H41D C412 H41F 109.5
H41E C412 H41F 109.5
C311 C313 H31A 109.5
C311 C313 H31B 109.5
H31A C313 H31B 109.5
C311 C313 H31C 109.5
H31A C313 H31C 109.5
H31B C313 H31C 109.5
C521 C522 H52D 109.5
C521 C522 H52E 109.5
H52D C522 H52E 109.5
C521 C522 H52F 109.5
H52D C522 H52F 109.5
H52E C522 H52F 109.5
C13P C14P C15P 120.4(4)
C13P C14P H14P 119.8
C15P C14P H14P 119.8
C4S3 C3S3 C2S3 119.9(5)
C4S3 C3S3 H3S3 120.1
C2S3 C3S3 H3S3 120.1
C3S3 C4S3 C5S3 120.9(5)
C3S3 C4S3 H4S3 119.6
C5S3 C4S3 H4S3 119.6
C1S3 C6S3 C5S3 119.5(6)
C1S3 C6S3 H6S3 120.2
C5S3 C6S3 H6S3 120.2
C311 C312 H31D 109.5
C311 C312 H31E 109.5
H31D C312 H31E 109.5
C311 C312 H31F 109.5
H31D C312 H31F 109.5
H31E C312 H31F 109.5
C44P C43P C42P 120.7(4)
C44P C43P H43P 119.7
C42P C43P H43P 119.7
C14P C13P C12P 120.2(4)
C14P C13P H13P 119.9
C12P C13P H13P 119.9
C3S3 C2S3 C1S3 119.5(6)
C3S3 C2S3 H2S3 120.3
C1S3 C2S3 H2S3 120.3
C14Q C13Q C12Q 120.1(4)
C14Q C13Q H13Q 120.0
C12Q C13Q H13Q 120.0
C211 C213 H21A 109.5
C211 C213 H21B 109.5
H21A C213 H21B 109.5
C211 C213 H21C 109.5
H21A C213 H21C 109.5
H21B C213 H21C 109.5
C2S2 C3S2 C4S2 119.7(5)
C2S2 C3S2 H3S2 120.2
C4S2 C3S2 H3S2 120.2
C3S5 C4S5 C5S5 119.4(5)
C3S5 C4S5 H4S5 120.3
C5S5 C4S5 H4S5 120.3
C4S7 C5S7 C6S7 121.5(6)
C4S7 C5S7 H5S7 119.2
C6S7 C5S7 H5S7 119.2
C511 C512 H51D 109.5
C511 C512 H51E 109.5
H51D C512 H51E 109.5
C511 C512 H51F 109.5
H51D C512 H51F 109.5
H51E C512 H51F 109.5
C13Q C14Q C15Q 120.3(4)
C13Q C14Q H14Q 119.8
C15Q C14Q H14Q 119.8
C5S2 C6S2 C1S2 120.4(5)
C5S2 C6S2 H6S2 119.8
C1S2 C6S2 H6S2 119.8
C4S6 C5S6 C6S6 119.6(7)
C4S6 C5S6 H5S6 120.2
C6S6 C5S6 H5S6 120.2
C5S6 C6S6 C1S6 121.0(6)
C5S6 C6S6 H6S6 119.5
C1S6 C6S6 H6S6 119.5
C6S2 C5S2 C4S2 120.2(6)
C6S2 C5S2 H5S2 119.9
C4S2 C5S2 H5S2 119.9
C3S2 C4S2 C5S2 119.9(6)
C3S2 C4S2 H4S2 120.1
C5S2 C4S2 H4S2 120.1
C1S5 C6S5 C5S5 120.4(7)
C1S5 C6S5 H6S5 119.8
C5S5 C6S5 H6S5 119.8
C4S5 C5S5 C6S5 120.0(6)
C4S5 C5S5 H5S5 120.0
C6S5 C5S5 H5S5 120.0
C3S2 C2S2 C1S2 120.4(6)
C3S2 C2S2 H2S2 119.8
C1S2 C2S2 H2S2 119.8
C3S7 C2S7 C1S7 118.6(6)
C3S7 C2S7 H2S7 120.7
C1S7 C2S7 H2S7 120.7
C4S4 C3S4 C2S4 119.8(6)
C4S4 C3S4 H3S4 120.1
C2S4 C3S4 H3S4 120.1
C1S5 C2S5 C3S5 120.2(6)
C1S5 C2S5 H2S5 119.9
C3S5 C2S5 H2S5 119.9
C6S3 C1S3 C2S3 120.4(5)
C6S3 C1S3 H1S3 119.8
C2S3 C1S3 H1S3 119.8
C2S5 C1S5 C6S5 119.2(6)
C2S5 C1S5 H1S5 120.4
C6S5 C1S5 H1S5 120.4
C5S4 C6S4 C1S4 119.1(6)
C5S4 C6S4 H6S4 120.5
C1S4 C6S4 H6S4 120.5
C5S7 C6S7 C1S7 118.3(7)
C5S7 C6S7 H6S7 120.9
C1S7 C6S7 H6S7 120.9
C3S7 C4S7 C5S7 121.0(8)
C3S7 C4S7 H4S7 119.5
C5S7 C4S7 H4S7 119.5
C4S7 C3S7 C2S7 122.1(8)
C4S7 C3S7 H3S7 118.9
C2S7 C3S7 H3S7 118.9
C2S2 C1S2 C6S2 119.5(6)
C2S2 C1S2 H1S2 120.3
C6S2 C1S2 H1S2 120.3
C3S6 C2S6 C1S6 118.1(8)
C3S6 C2S6 H2S6 120.9
C1S6 C2S6 H2S6 120.9
C211 C212 H21D 109.5
C211 C212 H21E 109.5
H21D C212 H21E 109.5
C211 C212 H21F 109.5
H21D C212 H21F 109.5
H21E C212 H21F 109.5
C3S6 C4S6 C5S6 119.6(9)
C3S6 C4S6 H4S6 120.2
C5S6 C4S6 H4S6 120.2
C4S6 C3S6 C2S6 123.2(8)
C4S6 C3S6 H3S6 118.4
C2S6 C3S6 H3S6 118.4
C1S4 C2S4 C3S4 121.3(7)
C1S4 C2S4 H2S4 119.3
C3S4 C2S4 H2S4 119.3
C2S7 C1S7 C6S7 118.4(7)
C2S7 C1S7 H1S7 120.8
C6S7 C1S7 H1S7 120.8
C6S6 C1S6 C2S6 118.4(9)
C6S6 C1S6 H1S6 120.8
C2S6 C1S6 H1S6 120.8
C2S4 C1S4 C6S4 118.3(6)
C2S4 C1S4 H1S4 120.9
C6S4 C1S4 H1S4 120.9
C123 C121 C122 110.1(17)
C123 C121 P1 108.4(13)
C122 C121 P1 119.5(15)
C123 C121 H121 106.0
C122 C121 H121 106.0
P1 C121 H121 106.0
C121 C122 H12A 109.5
C121 C122 H12B 109.5
H12A C122 H12B 109.5
C121 C122 H12C 109.5
H12A C122 H12C 109.5
H12B C122 H12C 109.5
C121 C123 H12D 109.5
C121 C123 H12E 109.5
H12D C123 H12E 109.5
C121 C123 H12F 109.5
H12D C123 H12F 109.5
H12E C123 H12F 109.5
C126 C124 C125 111.3(17)
C126 C124 P1 110.7(15)
C125 C124 P1 114.6(15)
C126 C124 H124 106.6
C125 C124 H124 106.6
P1 C124 H124 106.6
C124 C125 H12G 109.5
C124 C125 H12H 109.5
H12G C125 H12H 109.5
C124 C125 H12I 109.5
H12G C125 H12I 109.5
H12H C125 H12I 109.5
C124 C126 H12J 109.5
C124 C126 H12K 109.5
H12J C126 H12K 109.5
C124 C126 H12L 109.5
H12J C126 H12L 109.5
H12K C126 H12L 109.5
C111 C112 H11A 109.5
C111 C112 H11B 109.5
H11A C112 H11B 109.5
C111 C112 H11C 109.5
H11A C112 H11C 109.5
H11B C112 H11C 109.5
C111 C113 H11D 109.5
C111 C113 H11E 109.5
H11D C113 H11E 109.5
C111 C113 H11F 109.5
H11D C113 H11F 109.5
H11E C113 H11F 109.5
C112 C111 C113 112(3)
C112 C111 P1 115(2)
C113 C111 P1 106.9(17)
C112 C111 H111 107.5
C113 C111 H111 107.5
P1 C111 H111 107.5
C114 C115 H11G 109.5
C114 C115 H11H 109.5
H11G C115 H11H 109.5
C114 C115 H11I 109.5
H11G C115 H11I 109.5
H11H C115 H11I 109.5
C114 C116 H11J 109.5
C114 C116 H11K 109.5
H11J C116 H11K 109.5
C114 C116 H11L 109.5
H11J C116 H11L 109.5
H11K C116 H11L 109.5
C115 C114 C116 108(3)
C115 C114 P1 116(3)
C116 C114 P1 114(2)
C115 C114 H114 106.0
C116 C114 H114 106.0
P1 C114 H114 106.0
C221 C222 H22A 109.5
C221 C222 H22B 109.5
H22A C222 H22B 109.5
C221 C222 H22C 109.5
H22A C222 H22C 109.5
H22B C222 H22C 109.5
C222 C221 C223 108.9(5)
C222 C221 P2 114.6(4)
C223 C221 P2 110.9(4)
C222 C221 H221 107.4
C223 C221 H221 107.4
P2 C221 H221 107.4
C221 C223 H22D 109.5
C221 C223 H22E 109.5
H22D C223 H22E 109.5
C221 C223 H22F 109.5
H22D C223 H22F 109.5
H22E C223 H22F 109.5
C224 C225 H22G 109.5
C224 C225 H22H 109.5
H22G C225 H22H 109.5
C224 C225 H22I 109.5
H22G C225 H22I 109.5
H22H C225 H22I 109.5
C226 C224 C225 110.6(12)
C226 C224 P2 112.4(11)
C225 C224 P2 111.8(11)
C226 C224 H224 107.2
C225 C224 H224 107.2
P2 C224 H224 107.2
C224 C226 H22J 109.5
C224 C226 H22K 109.5
H22J C226 H22K 109.5
C224 C226 H22L 109.5
H22J C226 H22L 109.5
H22K C226 H22L 109.5
C2S9 C1S9 C6S9 120.0
C2S9 C1S9 H1S9 120.0
C6S9 C1S9 H1S9 120.0
C3S9 C2S9 C1S9 120.0
C3S9 C2S9 H2S9 120.0
C1S9 C2S9 H2S9 120.0
C2S9 C3S9 C4S9 120.0
C2S9 C3S9 H3S9 120.0
C4S9 C3S9 H3S9 120.0
C3S9 C4S9 C5S9 120.0
C3S9 C4S9 H4S9 120.0
C5S9 C4S9 H4S9 120.0
C6S9 C5S9 C4S9 120.0
C6S9 C5S9 H5S9 120.0
C4S9 C5S9 H5S9 120.0
C5S9 C6S9 C1S9 120.0
C5S9 C6S9 H6S9 120.0
C1S9 C6S9 H6S9 120.0
C2S0 C1S0 C6S0 120.0
C2S0 C1S0 H1S0 120.0
C6S0 C1S0 H1S0 120.0
C1S0 C2S0 C3S0 120.0
C1S0 C2S0 H2S0 120.0
C3S0 C2S0 H2S0 120.0
C4S0 C3S0 C2S0 120.0
C4S0 C3S0 H3S0 120.0
C2S0 C3S0 H3S0 120.0
C3S0 C4S0 C5S0 120.0
C3S0 C4S0 H4S0 120.0
C5S0 C4S0 H4S0 120.0
C6S0 C5S0 C4S0 120.0
C6S0 C5S0 H5S0 120.0
C4S0 C5S0 H5S0 120.0
C5S0 C6S0 C1S0 120.0
C5S0 C6S0 H6S0 120.0
C1S0 C6S0 H6S0 120.0
C2S8 C1S8 C6S8 120.0
C2S8 C1S8 H1S8 120.0
C6S8 C1S8 H1S8 120.0
C3S8 C2S8 C1S8 120.0
C3S8 C2S8 H2S8 120.0
C1S8 C2S8 H2S8 120.0
C4S8 C3S8 C2S8 120.0
C4S8 C3S8 H3S8 120.0
C2S8 C3S8 H3S8 120.0
C3S8 C4S8 C5S8 120.0
C3S8 C4S8 H4S8 120.0
C5S8 C4S8 H4S8 120.0
C4S8 C5S8 C6S8 120.0
C4S8 C5S8 H5S8 120.0
C6S8 C5S8 H5S8 120.0
C5S8 C6S8 C1S8 120.0
C5S8 C6S8 H6S8 120.0
C1S8 C6S8 H6S8 120.0
C2SA C1SA C6SA 120.0
C2SA C1SA H1SA 120.0
C6SA C1SA H1SA 120.0
C3SA C2SA C1SA 120.0
C3SA C2SA H2SA 120.0
C1SA C2SA H2SA 120.0
C4SA C3SA C2SA 120.0
C4SA C3SA H3SA 120.0
C2SA C3SA H3SA 120.0
C3SA C4SA C5SA 120.0
C3SA C4SA H4SA 120.0
C5SA C4SA H4SA 120.0
C4SA C5SA C6SA 120.0
C4SA C5SA H5SA 120.0
C6SA C5SA H5SA 120.0
C5SA C6SA C1SA 120.0
C5SA C6SA H6SA 120.0
C1SA C6SA H6SA 120.0
C6S1 C1S1 C2S1 119.8(5)
C6S1 C1S1 H1S1 120.1
C2S1 C1S1 H1S1 120.1
C1S1 C2S1 C3S1 119.9(5)
C1S1 C2S1 H2S1 120.1
C3S1 C2S1 H2S1 120.1
C4S1 C3S1 C2S1 120.0(5)
C4S1 C3S1 H3S1 120.0
C2S1 C3S1 H3S1 120.0
C3S1 C4S1 C5S1 119.9(5)
C3S1 C4S1 H4S1 120.1
C5S1 C4S1 H4S1 120.1
C6S1 C5S1 C4S1 120.0(5)
C6S1 C5S1 H5S1 120.0
C4S1 C5S1 H5S1 120.0
C1S1 C6S1 C5S1 120.5(5)
C1S1 C6S1 H6S1 119.8
C5S1 C6S1 H6S1 119.8

loop_
_geom_bond_atom_site_label_1
_geom_bond_atom_site_label_2
_geom_bond_distance
Fe2 Si2 2.2722(11)
Fe2 Cl2 2.3031(10)
Fe2 P3 2.3074(11)
Fe2 P4 2.3113(10)
Fe2 S1 2.3168(10)
Fe1 Si1 2.2693(10)
Fe1 Cl1 2.2840(10)
Fe1 P2 2.2928(11)
Fe1 P1 2.3116(11)
Fe1 S1 2.3157(10)
Fe3 Si4 2.2649(11)
Fe3 Cl3 2.2828(10)
Fe3 P6 2.3082(11)
Fe3 P5 2.3099(10)
Fe3 S2 2.3530(10)
Fe4 Si3 2.2718(10)
Fe4 Cl4 2.3058(10)
Fe4 P8 2.3089(10)
Fe4 P7 2.3223(11)
Fe4 S2 2.3638(10)
S2 C001 1.792(3)
S1 C01 1.789(3)
P6 C61 1.838(4)
P6 C621 1.862(4)
P6 C611 1.865(4)
P8 C81 1.853(4)
P8 C821 1.877(4)
P8 C811 1.883(4)
P2P N1 1.586(3)
P2P C61P 1.800(4)
P2P C51P 1.802(4)
P2P C41P 1.803(4)
P5 C51 1.843(4)
P5 C521 1.861(4)
P5 C511 1.888(4)
P2Q N2 1.580(3)
P2Q C61Q 1.797(4)
P2Q C51Q 1.805(4)
P2Q C41Q 1.811(4)
P1Q N2 1.581(3)
P1Q C31Q 1.800(4)
P1Q C11Q 1.803(4)
P1Q C21Q 1.811(4)
P1P N1 1.585(3)
P1P C11P 1.796(4)
P1P C21P 1.797(4)
P1P C31P 1.803(4)
P4 C41 1.838(4)
P4 C411 1.863(4)
P4 C421 1.878(4)
P7 C71 1.848(4)
P7 C711 1.858(4)
P7 C721 1.871(4)
P3 C31 1.849(4)
P3 C311 1.872(4)
P3 C321 1.877(4)
P1 C114 1.81(4)
P1 C11 1.836(3)
P1 C121 1.84(2)
P1 C111 1.90(3)
P1 C124 1.91(2)
Si4 C006 1.884(3)
Si4 C66 1.897(4)
Si4 C56 1.909(4)
P2 C221 1.843(5)
P2 C21 1.854(4)
P2 C211 1.896(5)
P2 C224 2.107(17)
Si2 C06 1.888(3)
Si2 C36 1.890(4)
Si2 C46 1.904(4)
Si3 C002 1.873(4)
Si3 C76 1.891(4)
Si3 C86 1.905(4)
Si1 C02 1.891(4)
Si1 C16 1.897(4)
Si1 C26 1.908(4)
C03 C04 1.377(5)
C03 C02 1.408(5)
C03 H03 0.9500
C02 C01 1.404(4)
C04 C05 1.395(5)
C04 H04 0.9500
C711 C713 1.522(6)
C711 C712 1.540(6)
C711 H711 1.0000
C01 C06 1.402(5)
C41Q C46Q 1.386(5)
C41Q C42Q 1.399(5)
C81 C82 1.400(5)
C81 C86 1.410(5)
C05 C06 1.403(5)
C05 H05 0.9500
C31 C32 1.402(5)
C31 C36 1.402(5)
C66Q C65Q 1.381(6)
C66Q C61Q 1.401(5)
C66Q H66Q 0.9500
C74 C73 1.375(6)
C74 C75 1.391(6)
C74 H74 0.9500
C11 C12 1.401(5)
C11 C16 1.407(5)
C15 C14 1.383(5)
C15 C16 1.407(5)
C15 H15 0.9500
C521 C522 1.534(6)
C521 C523 1.536(6)
C521 H521 1.0000
C004 C003 1.391(5)
C004 C005 1.393(5)
C004 H004 0.9500
C75 C76 1.402(5)
C75 H75 0.9500
C56Q C51Q 1.380(6)
C56Q C55Q 1.398(6)
C56Q H56Q 0.9500
C46 C45 1.393(5)
C46 C41 1.412(5)
C41 C42 1.402(5)
C52P C53P 1.381(6)
C52P C51P 1.390(5)
C52P H52P 0.9500
C65Q C64Q 1.379(6)
C65Q H65Q 0.9500
C003 C002 1.401(5)
C003 H003 0.9500
C42Q C43Q 1.381(6)
C42Q H42Q 0.9500
C12 C13 1.385(5)
C12 H12 0.9500
C63 C62 1.387(5)
C63 C64 1.390(5)
C63 H63 0.9500
C61Q C62Q 1.395(5)
C51P C56P 1.408(5)
C006 C001 1.399(5)
C006 C005 1.404(5)
C22Q C21Q 1.386(5)
C22Q C23Q 1.395(6)
C22Q H22Q 0.9500
C005 H005 0.9500
C11Q C16Q 1.395(5)
C11Q C12Q 1.396(5)
C16Q C15Q 1.391(6)
C16Q H16Q 0.9500
C45 C44 1.391(5)
C45 H45 0.9500
C62 C61 1.408(5)
C62 H62 0.9500
C65P C64P 1.378(7)
C65P C66P 1.393(6)
C65P H65P 0.9500
C21Q C26Q 1.393(5)
C21P C26P 1.391(5)
C21P C22P 1.402(5)
C62P C63P 1.384(6)
C62P C61P 1.409(6)
C62P H62P 0.9500
C46Q C45Q 1.395(6)
C46Q H46Q 0.9500
C25 C24 1.390(6)
C25 C26 1.400(5)
C25 H25 0.9500
C713 H71A 0.9800
C713 H71B 0.9800
C713 H71C 0.9800
C621 C623 1.527(5)
C621 C622 1.530(6)
C621 H621 1.0000
C65 C64 1.380(5)
C65 C66 1.404(5)
C65 H65 0.9500
C811 C813 1.530(5)
C811 C812 1.532(5)
C811 H811 1.0000
C42 C43 1.379(6)
C42 H42 0.9500
C66 C61 1.406(5)
C76 C71 1.399(5)
C61P C66P 1.400(5)
C85 C84 1.387(5)
C85 C86 1.398(5)
C85 H85 0.9500
C14 C13 1.385(6)
C14 H14 0.9500
C421 C423 1.527(5)
C421 C422 1.537(5)
C421 H421 1.0000
C11P C16P 1.390(5)
C11P C12P 1.401(5)
C31P C32P 1.389(5)
C31P C36P 1.402(5)
C62Q C63Q 1.386(6)
C62Q H62Q 0.9500
C34 C33 1.389(6)
C34 C35 1.390(6)
C34 H34 0.9500
C813 H81A 0.9800
C813 H81B 0.9800
C813 H81C 0.9800
C82 C83 1.387(5)
C82 H82 0.9500
C64Q C63Q 1.387(6)
C64Q H64Q 0.9500
C54 C53 1.380(6)
C54 C55 1.395(5)
C54 H54 0.9500
C002 C001 1.406(5)
C51Q C52Q 1.400(5)
C46P C45P 1.384(6)
C46P C41P 1.400(5)
C46P H46P 0.9500
C821 C823 1.524(6)
C821 C822 1.530(6)
C821 H821 1.0000
C55 C56 1.393(5)
C55 H55 0.9500
C64P C63P 1.389(6)
C64P H64P 0.9500
C611 C612 1.521(5)
C611 C613 1.534(5)
C611 H611 1.0000
C16P C15P 1.383(6)
C16P H16P 0.9500
C66P H66P 0.9500
C63Q H63Q 0.9500
C423 H42A 0.9800
C423 H42B 0.9800
C423 H42C 0.9800
C26P C25P 1.384(5)
C26P H26P 0.9500
C36 C35 1.402(5)
C24 C23 1.387(6)
C24 H24 0.9500
C35Q C34Q 1.380(6)
C35Q C36Q 1.391(5)
C35Q H35Q 0.9500
C64 H64 0.9500
C35 H35 0.9500
C613 H61A 0.9800
C613 H61B 0.9800
C613 H61C 0.9800
C63P H63P 0.9500
C35P C34P 1.385(6)
C35P C36P 1.405(5)
C35P H35P 0.9500
C13 H13 0.9500
C823 H82A 0.9800
C823 H82B 0.9800
C823 H82C 0.9800
C41P C42P 1.394(5)
C45P C44P 1.383(7)
C45P H45P 0.9500
C55Q C54Q 1.382(7)
C55Q H55Q 0.9500
C323 C321 1.538(5)
C323 H32A 0.9800
C323 H32B 0.9800
C323 H32C 0.9800
C26Q C25Q 1.401(6)
C26Q H26Q 0.9500
C21 C26 1.400(5)
C21 C22 1.403(5)
C23Q C24Q 1.387(6)
C23Q H23Q 0.9500
C32P C33P 1.376(6)
C32P H32P 0.9500
C56 C51 1.401(5)
C71 C72 1.402(6)
C72 C73 1.389(6)
C72 H72 0.9500
C56P C55P 1.377(6)
C56P H56P 0.9500
C623 H62A 0.9800
C623 H62B 0.9800
C623 H62C 0.9800
C45Q C44Q 1.392(6)
C45Q H45Q 0.9500
C31Q C36Q 1.387(5)
C31Q C32Q 1.403(5)
C34Q C33Q 1.381(6)
C34Q H34Q 0.9500
C25P C24P 1.388(6)
C25P H25P 0.9500
C622 H62D 0.9800
C622 H62E 0.9800
C622 H62F 0.9800
C36Q H36Q 0.9500
C34P C33P 1.380(6)
C34P H34P 0.9500
C51 C52 1.414(5)
C55P C54P 1.396(6)
C55P H55P 0.9500
C43Q C44Q 1.372(6)
C43Q H43Q 0.9500
C32 C33 1.394(6)
C32 H32 0.9500
C36P H36P 0.9500
C4S4 C3S4 1.312(7)
C4S4 C5S4 1.364(7)
C4S4 H4S4 0.9500
C721 C723 1.517(6)
C721 C722 1.527(6)
C721 H721 1.0000
C612 H61D 0.9800
C612 H61E 0.9800
C612 H61F 0.9800
C54Q C53Q 1.378(7)
C54Q H54Q 0.9500
C22P C23P 1.391(6)
C22P H22P 0.9500
C321 C322 1.515(6)
C321 H321 1.0000
C723 H72A 0.9800
C723 H72B 0.9800
C723 H72C 0.9800
C73 H73 0.9500
C25Q C24Q 1.369(6)
C25Q H25Q 0.9500
C44 C43 1.385(6)
C44 H44 0.9500
C43 H43 0.9500
C33 H33 0.9500
C42P C43P 1.380(6)
C42P H42P 0.9500
C32Q C33Q 1.386(6)
C32Q H32Q 0.9500
C822 H82D 0.9800
C822 H82E 0.9800
C822 H82F 0.9800
C422 H42D 0.9800
C422 H42E 0.9800
C422 H42F 0.9800
C513 C511 1.509(6)
C513 H51A 0.9800
C513 H51B 0.9800
C513 H51C 0.9800
C23 C22 1.392(5)
C23 H23 0.9500
C84 C83 1.388(6)
C84 H84 0.9500
C53Q C52Q 1.382(6)
C53Q H53Q 0.9500
C33Q H33Q 0.9500
C83 H83 0.9500
C511 C512 1.536(6)
C511 H511 1.0000
C523 H52A 0.9800
C523 H52B 0.9800
C523 H52C 0.9800
C54P C53P 1.388(6)
C54P H54P 0.9500
C311 C313 1.530(7)
C311 C312 1.537(7)
C311 H311 1.0000
C22 H22 0.9500
C411 C412 1.531(5)
C411 C413 1.534(6)
C411 H411 1.0000
C52Q H52Q 0.9500
C812 H81D 0.9800
C812 H81E 0.9800
C812 H81F 0.9800
C33P H33P 0.9500
C53 C52 1.387(6)
C53 H53 0.9500
C12P C13P 1.375(6)
C12P H12P 0.9500
C722 H72D 0.9800
C722 H72E 0.9800
C722 H72F 0.9800
C23P C24P 1.381(6)
C23P H23P 0.9500
C52 H52 0.9500
C24Q H24Q 0.9500
C413 H41A 0.9800
C413 H41B 0.9800
C413 H41C 0.9800
C322 H32D 0.9800
C322 H32E 0.9800
C322 H32F 0.9800
C12Q C13Q 1.388(6)
C12Q H12Q 0.9500
C211 C213 1.485(8)
C211 C212 1.542(6)
C211 H211 1.0000
C3S5 C4S5 1.363(7)
C3S5 C2S5 1.367(8)
C3S5 H3S5 0.9500
C53P H53P 0.9500
C44Q H44Q 0.9500
C15Q C14Q 1.388(7)
C15Q H15Q 0.9500
C44P C43P 1.376(7)
C44P H44P 0.9500
C24P H24P 0.9500
C5S3 C4S3 1.369(7)
C5S3 C6S3 1.389(8)
C5S3 H5S3 0.9500
C712 H71D 0.9800
C712 H71E 0.9800
C712 H71F 0.9800
C15P C14P 1.389(7)
C15P H15P 0.9500
C5S4 C6S4 1.364(8)
C5S4 H5S4 0.9500
C412 H41D 0.9800
C412 H41E 0.9800
C412 H41F 0.9800
C313 H31A 0.9800
C313 H31B 0.9800
C313 H31C 0.9800
C522 H52D 0.9800
C522 H52E 0.9800
C522 H52F 0.9800
C14P C13P 1.373(7)
C14P H14P 0.9500
C3S3 C4S3 1.363(8)
C3S3 C2S3 1.380(7)
C3S3 H3S3 0.9500
C4S3 H4S3 0.9500
C6S3 C1S3 1.366(8)
C6S3 H6S3 0.9500
C312 H31D 0.9800
C312 H31E 0.9800
C312 H31F 0.9800
C43P H43P 0.9500
C13P H13P 0.9500
C2S3 C1S3 1.389(7)
C2S3 H2S3 0.9500
C13Q C14Q 1.378(7)
C13Q H13Q 0.9500
C213 H21A 0.9800
C213 H21B 0.9800
C213 H21C 0.9800
C3S2 C2S2 1.368(8)
C3S2 C4S2 1.373(8)
C3S2 H3S2 0.9500
C4S5 C5S5 1.369(8)
C4S5 H4S5 0.9500
C5S7 C4S7 1.332(9)
C5S7 C6S7 1.358(9)
C5S7 H5S7 0.9500
C512 H51D 0.9800
C512 H51E 0.9800
C512 H51F 0.9800
C14Q H14Q 0.9500
C6S2 C5S2 1.353(8)
C6S2 C1S2 1.376(9)
C6S2 H6S2 0.9500
C5S6 C4S6 1.361(8)
C5S6 C6S6 1.372(8)
C5S6 H5S6 0.9500
C6S6 C1S6 1.376(8)
C6S6 H6S6 0.9500
C5S2 C4S2 1.376(7)
C5S2 H5S2 0.9500
C4S2 H4S2 0.9500
C6S5 C1S5 1.372(9)
C6S5 C5S5 1.372(8)
C6S5 H6S5 0.9500
C5S5 H5S5 0.9500
C2S2 C1S2 1.373(8)
C2S2 H2S2 0.9500
C2S7 C3S7 1.349(11)
C2S7 C1S7 1.403(10)
C2S7 H2S7 0.9500
C3S4 C2S4 1.367(9)
C3S4 H3S4 0.9500
C2S5 C1S5 1.365(9)
C2S5 H2S5 0.9500
C1S3 H1S3 0.9500
C1S5 H1S5 0.9500
C6S4 C1S4 1.370(9)
C6S4 H6S4 0.9500
C6S7 C1S7 1.414(9)
C6S7 H6S7 0.9500
C4S7 C3S7 1.321(9)
C4S7 H4S7 0.9500
C3S7 H3S7 0.9500
C1S2 H1S2 0.9500
C2S6 C3S6 1.356(14)
C2S6 C1S6 1.407(12)
C2S6 H2S6 0.9500
C212 H21D 0.9800
C212 H21E 0.9800
C212 H21F 0.9800
C4S6 C3S6 1.337(12)
C4S6 H4S6 0.9500
C3S6 H3S6 0.9500
C2S4 C1S4 1.363(10)
C2S4 H2S4 0.9500
C1S7 H1S7 0.9500
C1S6 H1S6 0.9500
C1S4 H1S4 0.9500
C121 C123 1.529(14)
C121 C122 1.53(3)
C121 H121 1.0000
C122 H12A 0.9800
C122 H12B 0.9800
C122 H12C 0.9800
C123 H12D 0.9800
C123 H12E 0.9800
C123 H12F 0.9800
C124 C126 1.527(15)
C124 C125 1.53(2)
C124 H124 1.0000
C125 H12G 0.9800
C125 H12H 0.9800
C125 H12I 0.9800
C126 H12J 0.9800
C126 H12K 0.9800
C126 H12L 0.9800
C112 C111 1.49(4)
C112 H11A 0.9800
C112 H11B 0.9800
C112 H11C 0.9800
C113 C111 1.535(15)
C113 H11D 0.9800
C113 H11E 0.9800
C113 H11F 0.9800
C111 H111 1.0000
C115 C114 1.50(4)
C115 H11G 0.9800
C115 H11H 0.9800
C115 H11I 0.9800
C116 C114 1.545(19)
C116 H11J 0.9800
C116 H11K 0.9800
C116 H11L 0.9800
C114 H114 1.0000
C222 C221 1.530(7)
C222 H22A 0.9800
C222 H22B 0.9800
C222 H22C 0.9800
C221 C223 1.532(7)
C221 H221 1.0000
C223 H22D 0.9800
C223 H22E 0.9800
C223 H22F 0.9800
C225 C224 1.525(16)
C225 H22G 0.9800
C225 H22H 0.9800
C225 H22I 0.9800
C224 C226 1.521(17)
C224 H224 1.0000
C226 H22J 0.9800
C226 H22K 0.9800
C226 H22L 0.9800
C1S9 C2S9 1.3900
C1S9 C6S9 1.3900
C1S9 H1S9 0.9500
C2S9 C3S9 1.3900
C2S9 H2S9 0.9500
C3S9 C4S9 1.3900
C3S9 H3S9 0.9500
C4S9 C5S9 1.3900
C4S9 H4S9 0.9500
C5S9 C6S9 1.3900
C5S9 H5S9 0.9500
C6S9 H6S9 0.9500
C1S0 C2S0 1.3900
C1S0 C6S0 1.3900
C1S0 H1S0 0.9500
C2S0 C3S0 1.3900
C2S0 H2S0 0.9500
C3S0 C4S0 1.3900
C3S0 H3S0 0.9500
C4S0 C5S0 1.3900
C4S0 H4S0 0.9500
C5S0 C6S0 1.3900
C5S0 H5S0 0.9500
C6S0 H6S0 0.9500
C1S8 C2S8 1.3900
C1S8 C6S8 1.3900
C1S8 H1S8 0.9500
C2S8 C3S8 1.3900
C2S8 H2S8 0.9500
C3S8 C4S8 1.3900
C3S8 H3S8 0.9500
C4S8 C5S8 1.3900
C4S8 H4S8 0.9500
C5S8 C6S8 1.3900
C5S8 H5S8 0.9500
C6S8 H6S8 0.9500
C1SA C2SA 1.3900
C1SA C6SA 1.3900
C1SA H1SA 0.9500
C2SA C3SA 1.3900
C2SA H2SA 0.9500
C3SA C4SA 1.3900
C3SA H3SA 0.9500
C4SA C5SA 1.3900
C4SA H4SA 0.9500
C5SA C6SA 1.3900
C5SA H5SA 0.9500
C6SA H6SA 0.9500
C1S1 C6S1 1.364(7)
C1S1 C2S1 1.379(8)
C1S1 H1S1 0.9500
C2S1 C3S1 1.389(8)
C2S1 H2S1 0.9500
C3S1 C4S1 1.367(7)
C3S1 H3S1 0.9500
C4S1 C5S1 1.379(7)
C4S1 H4S1 0.9500
C5S1 C6S1 1.378(6)
C5S1 H5S1 0.9500
C6S1 H6S1 0.9500
